data_1549931
loop_
_publ_author_name
'Geng, Dantong'
'Han, Xu'
'Bi, Yanfeng'
'Qin, Yucai'
'Li, Qiang'
'Huang, Liangliang'
'Zhou, Kun'
'Song, Lijuan'
'Zheng, Zhiping'

_publ_section_title
;
 Merohedral icosahedral M<sub>48</sub> (M = Co<sup>II</sup>,
 Ni<sup>II</sup>) cage clusters supported by thiacalix[4]arene.
;
_journal_issue 45
_journal_name_full 'Chemical science'
_journal_page_first 8535
_journal_page_last 8541
_journal_paper_doi 10.1039/c8sc03193b
_journal_volume 9
_journal_year 2018
_chemical_formula_moiety 'C642 H612 Cl12 N72 Ni48 O126 S48'
_chemical_formula_sum 'C642 H612 Cl12 N72 Ni48 O126 S48'
_chemical_formula_weight 16134.36
_space_group_crystal_system trigonal
_space_group_IT_number 148
_space_group_name_Hall '-R 3'
_space_group_name_H-M_alt 'R -3 :H'
_symmetry_space_group_name_Hall '-R 3'
_symmetry_space_group_name_H-M 'R -3 :H'
_atom_sites_solution_hydrogens geom
_audit_creation_method SHELXL-2014/7
_audit_update_record
;
2018-04-22 deposited with the CCDC.
2018-09-12 downloaded from the CCDC.
;
_cell_angle_alpha 90
_cell_angle_beta 90
_cell_angle_gamma 120
_cell_formula_units_Z 3
_cell_length_a 37.799(6)
_cell_length_b 37.799(6)
_cell_length_c 86.192(13)
_cell_measurement_reflns_used 9436
_cell_measurement_temperature 296(2)
_cell_measurement_theta_max 20.1027
_cell_measurement_theta_min 2.2631
_cell_volume 106649(3)
_computing_cell_refinement 'SAINT V8.37A (Bruker AXS Inc., 2015)'
_computing_data_collection 'Bruker Instrument Service vV6.2.3'
_computing_data_reduction 'SAINT V8.37A (Bruker AXS Inc., 2015)'
_computing_structure_refinement 'SHELXL-2014/7 (Sheldrick, 2014)'
_computing_structure_solution 'XT, VERSION 2014/5'
_diffrn_ambient_temperature 296(2)
_diffrn_measured_fraction_theta_full 0.990
_diffrn_measured_fraction_theta_max 0.990
_diffrn_measurement_device_type 'Bruker D8 QUEST'
_diffrn_measurement_method '\f & \w scans'
_diffrn_radiation_type MoK\a
_diffrn_radiation_wavelength 0.71073
_diffrn_reflns_av_R_equivalents 0.1010
_diffrn_reflns_av_unetI/netI 0.1401
_diffrn_reflns_Laue_measured_fraction_full 0.990
_diffrn_reflns_Laue_measured_fraction_max 0.990
_diffrn_reflns_limit_h_max 29
_diffrn_reflns_limit_h_min -26
_diffrn_reflns_limit_k_max 18
_diffrn_reflns_limit_k_min -36
_diffrn_reflns_limit_l_max 83
_diffrn_reflns_limit_l_min -83
_diffrn_reflns_number 65176
_diffrn_reflns_point_group_measured_fraction_full 0.990
_diffrn_reflns_point_group_measured_fraction_max 0.990
_diffrn_reflns_theta_full 20.225
_diffrn_reflns_theta_max 20.225
_diffrn_reflns_theta_min 2.256
_diffrn_source 'sealed tube'
_exptl_absorpt_coefficient_mu 0.749
_exptl_absorpt_correction_T_max 0.853
_exptl_absorpt_correction_T_min 0.849
_exptl_absorpt_correction_type multi-scan
_exptl_absorpt_process_details
;
SADABS-2016/2 - Bruker AXS area detector scaling and absorption correction
;
_exptl_crystal_colour green
_exptl_crystal_density_diffrn 0.754
_exptl_crystal_description block
_exptl_crystal_F_000 24876
_exptl_crystal_size_max 0.160
_exptl_crystal_size_mid 0.150
_exptl_crystal_size_min 0.130
_refine_diff_density_max 0.618
_refine_diff_density_min -0.447
_refine_diff_density_rms 0.061
_refine_ls_extinction_method none
_refine_ls_goodness_of_fit_ref 1.030
_refine_ls_hydrogen_treatment constr
_refine_ls_matrix_type full
_refine_ls_number_parameters 1320
_refine_ls_number_reflns 22657
_refine_ls_number_restraints 79
_refine_ls_restrained_S_all 1.038
_refine_ls_R_factor_all 0.1109
_refine_ls_R_factor_gt 0.0617
_refine_ls_shift/su_max 0.002
_refine_ls_shift/su_mean 0.000
_refine_ls_structure_factor_coef Fsqd
_refine_ls_weighting_details 'w=1/[\s^2^(Fo^2^)+(0.0703P)^2^] where P=(Fo^2^+2Fc^2^)/3'
_refine_ls_weighting_scheme calc
_refine_ls_wR_factor_gt 0.1536
_refine_ls_wR_factor_ref 0.1692
_reflns_Friedel_coverage 0.000
_reflns_number_gt 12046
_reflns_number_total 22657
_reflns_threshold_expression 'I > 2\s(I)'
_cod_data_source_file c8sc03193b2.cif
_cod_data_source_block LSHU02-Ni48
_cod_depositor_comments 'Adding full bibliography for 1549930--1549931.cif.'
_cod_original_cell_volume 106652(36)
_cod_database_code 1549931
_shelx_shelxl_version_number 2014/7
_shelx_space_group_comment
;
The symmetry employed for this shelxl refinement is uniquely defined
by the following loop, which should always be used as a source of
symmetry information in preference to the above space-group names.
They are only intended as comments.
;
_shelx_estimated_absorpt_t_min 0.890
_shelx_estimated_absorpt_t_max 0.909

loop_
_space_group_symop_operation_xyz
'x, y, z'
'-y, x-y, z'
'-x+y, -x, z'
'x+2/3, y+1/3, z+1/3'
'-y+2/3, x-y+1/3, z+1/3'
'-x+y+2/3, -x+1/3, z+1/3'
'x+1/3, y+2/3, z+2/3'
'-y+1/3, x-y+2/3, z+2/3'
'-x+y+1/3, -x+2/3, z+2/3'
'-x, -y, -z'
'y, -x+y, -z'
'x-y, x, -z'
'-x+2/3, -y+1/3, -z+1/3'
'y+2/3, -x+y+1/3, -z+1/3'
'x-y+2/3, x+1/3, -z+1/3'
'-x+1/3, -y+2/3, -z+2/3'
'y+1/3, -x+y+2/3, -z+2/3'
'x-y+1/3, x+2/3, -z+2/3'

loop_
_atom_site_label
_atom_site_type_symbol
_atom_site_fract_x
_atom_site_fract_y
_atom_site_fract_z
_atom_site_U_iso_or_equiv
_atom_site_adp_type
_atom_site_occupancy
_atom_site_site_symmetry_order
_atom_site_calc_flag
_atom_site_refinement_flags_posn
_atom_site_refinement_flags_adp
_atom_site_refinement_flags_occupancy
_atom_site_disorder_assembly
_atom_site_disorder_group
Ni1 Ni 0.63332(3) 0.75833(3) 0.58028(2) 0.0543(3) Uani 1 1 d . . . . .
Ni2 Ni 0.57410(3) 0.66506(3) 0.57025(2) 0.0564(3) Uani 1 1 d . . . . .
Ni3 Ni 0.50969(3) 0.68698(3) 0.55619(2) 0.0636(4) Uani 1 1 d . . . . .
Ni4 Ni 0.57271(3) 0.78838(3) 0.56619(2) 0.0602(3) Uani 1 1 d . . . . .
Ni5 Ni 0.45101(3) 0.40503(3) 0.65958(2) 0.0556(3) Uani 1 1 d . . . . .
Ni6 Ni 0.47853(3) 0.45316(3) 0.62350(2) 0.0562(3) Uani 1 1 d . . . . .
Ni7 Ni 0.38986(3) 0.38698(3) 0.61085(2) 0.0532(3) Uani 1 1 d . . . . .
Ni8 Ni 0.36303(3) 0.34378(3) 0.64381(2) 0.0547(3) Uani 1 1 d . . . . .
Cl1 Cl 0.41066(7) 0.42568(8) 0.63872(3) 0.0975(9) Uani 1 1 d . . . . .
Cl2 Cl 0.55000(8) 0.71893(9) 0.58143(3) 0.1139(10) Uani 1 1 d . . . . .
S1 S 0.70343(7) 0.79198(7) 0.56990(2) 0.0679(7) Uani 1 1 d . . . . .
S2 S 0.60293(8) 0.63428(7) 0.55270(2) 0.0710(7) Uani 1 1 d . . . . .
S3 S 0.49495(8) 0.67459(7) 0.52853(3) 0.0800(8) Uani 1 1 d . . . . .
S4 S 0.59880(8) 0.83497(7) 0.54432(3) 0.0795(8) Uani 1 1 d . . . . .
S5 S 0.49119(7) 0.37456(7) 0.66800(2) 0.0700(7) Uani 1 1 d . . . . .
S6 S 0.53744(7) 0.45356(7) 0.61150(2) 0.0669(7) Uani 1 1 d . . . . .
S7 S 0.38755(7) 0.34430(7) 0.58854(2) 0.0691(7) Uani 1 1 d . . . . .
S8 S 0.34061(7) 0.26974(7) 0.64474(3) 0.0722(7) Uani 1 1 d . . . . .
N1 N 0.5541(3) 0.5739(3) 0.63666(11) 0.086(3) Uani 1 1 d . . . . .
N2 N 0.5365(4) 0.5600(3) 0.65062(11) 0.152(4) Uani 1 1 d . . . . .
N3 N 0.5102(3) 0.5209(4) 0.64909(12) 0.147(4) Uani 1 1 d . U . . .
N4 N 0.5115(3) 0.5102(2) 0.63385(9) 0.073(2) Uani 1 1 d . . . . .
N5 N 0.3392(3) 0.5075(3) 0.57482(9) 0.077(2) Uani 1 1 d . . . . .
N6 N 0.3279(4) 0.5350(3) 0.57059(11) 0.115(3) Uani 1 1 d . . . . .
N7 N 0.2888(4) 0.5143(4) 0.56767(11) 0.112(3) Uani 1 1 d . . . . .
N8 N 0.2750(2) 0.4750(3) 0.57026(8) 0.071(2) Uani 1 1 d . . . . .
N9 N 0.6789(3) 0.8539(3) 0.64605(9) 0.077(2) Uani 1 1 d . . . . .
N10 N 0.7126(3) 0.8832(3) 0.65360(12) 0.105(3) Uani 1 1 d . . . . .
N11 N 0.7251(3) 0.8649(3) 0.66313(11) 0.112(3) Uani 1 1 d . . . . .
N12 N 0.6984(3) 0.8222(3) 0.66195(9) 0.081(3) Uani 1 1 d . . . . .
O1 O 0.62734(17) 0.71427(15) 0.56716(6) 0.0560(16) Uani 1 1 d . . . . .
O2 O 0.55462(15) 0.67663(15) 0.55055(6) 0.0548(15) Uani 1 1 d . . . . .
O3 O 0.53935(16) 0.74635(15) 0.54989(6) 0.0618(16) Uani 1 1 d . . . . .
O4 O 0.62306(17) 0.78456(17) 0.56243(6) 0.0541(15) Uani 1 1 d . . . . .
O5 O 0.48828(16) 0.42427(15) 0.64118(5) 0.0502(15) Uani 1 1 d . . . . .
O6 O 0.44754(15) 0.40209(15) 0.61120(6) 0.0537(15) Uani 1 1 d . . . . .
O7 O 0.37563(15) 0.33720(17) 0.62241(5) 0.0545(15) Uani 1 1 d . . . . .
O8 O 0.41564(14) 0.34941(16) 0.65081(5) 0.0489(14) Uani 1 1 d . . . . .
O9 O 0.63381(17) 0.72795(18) 0.59937(6) 0.0583(17) Uani 1 1 d . . . . .
O10 O 0.59258(17) 0.66268(17) 0.59177(6) 0.0697(17) Uani 1 1 d . . . . .
O11 O 0.68216(18) 0.74324(19) 0.65628(6) 0.0726(19) Uani 1 1 d . . . . .
O12 O 0.66363(17) 0.68312(17) 0.66827(7) 0.0710(18) Uani 1 1 d . . . . .
O13 O 0.52221(19) 0.61466(17) 0.57493(6) 0.0691(19) Uani 1 1 d . . . . .
O14 O 0.47640(17) 0.62977(18) 0.56426(7) 0.0781(19) Uani 1 1 d . . . . .
O15 O 0.4655(2) 0.48471(17) 0.60677(7) 0.0719(18) Uani 1 1 d . . . . .
O16 O 0.40227(19) 0.43740(19) 0.59965(6) 0.0724(18) Uani 1 1 d . . . . .
O17 O 0.63729(18) 0.80099(18) 0.59410(6) 0.0675(18) Uani 1 1 d . . . . .
O18 O 0.60129(17) 0.82820(16) 0.58407(6) 0.0652(17) Uani 1 1 d . . . . .
O19 O 0.62504(16) 0.95608(15) 0.61260(6) 0.0594(16) Uani 1 1 d . . . . .
O20 O 0.65329(18) 0.96768(17) 0.63651(6) 0.0670(18) Uani 1 1 d . . . . .
O21 O 0.45975(19) 0.69315(18) 0.56259(7) 0.105(2) Uani 1 1 d . . . . .
C1 C 0.6572(4) 0.7157(3) 0.55967(10) 0.066(3) Uani 1 1 d . . . . .
C2 C 0.6969(3) 0.7501(3) 0.55897(10) 0.073(3) Uani 1 1 d . . . . .
C3 C 0.7279(4) 0.7492(3) 0.55159(14) 0.132(5) Uani 1 1 d . . . . .
H3A H 0.7534 0.7728 0.5516 0.158 Uiso 1 1 calc R U . . .
C4 C 0.7240(5) 0.7162(5) 0.54419(16) 0.155(5) Uani 1 1 d D U . . .
C5 C 0.6847(4) 0.6810(4) 0.54406(13) 0.132(5) Uani 1 1 d . . . . .
H5A H 0.6808 0.6577 0.5389 0.158 Uiso 1 1 calc R U . . .
C6 C 0.6516(3) 0.6803(3) 0.55138(10) 0.074(3) Uani 1 1 d . . . . .
C7 C 0.5515(3) 0.6559(3) 0.53832(11) 0.063(3) Uani 1 1 d . . . . .
C8 C 0.5728(3) 0.6357(3) 0.53645(10) 0.074(3) Uani 1 1 d . . . . .
C9 C 0.5715(3) 0.6139(3) 0.52264(13) 0.098(3) Uani 1 1 d . . . . .
H9A H 0.5872 0.6013 0.5217 0.118 Uiso 1 1 calc R U . . .
C10 C 0.5459(5) 0.6125(3) 0.51070(11) 0.120(5) Uani 1 1 d . . . . .
C11 C 0.5235(4) 0.6321(3) 0.51256(13) 0.105(4) Uani 1 1 d . . . . .
H11A H 0.5065 0.6311 0.5046 0.126 Uiso 1 1 calc R U . . .
C12 C 0.5258(3) 0.6531(3) 0.52598(12) 0.076(3) Uani 1 1 d . . . . .
C13 C 0.5478(3) 0.7565(3) 0.53532(11) 0.068(3) Uani 1 1 d . . . . .
C14 C 0.5297(3) 0.7265(3) 0.52331(12) 0.081(3) Uani 1 1 d . . . . .
C15 C 0.5377(4) 0.7366(4) 0.50813(11) 0.109(4) Uani 1 1 d . . . . .
H15A H 0.5250 0.7164 0.5006 0.131 Uiso 1 1 calc R U . . .
C16 C 0.5641(4) 0.7761(5) 0.50366(12) 0.125(5) Uani 1 1 d . . . . .
C17 C 0.5812(3) 0.8052(3) 0.51518(13) 0.097(4) Uani 1 1 d . . . . .
H17A H 0.5979 0.8324 0.5123 0.117 Uiso 1 1 calc R U . . .
C18 C 0.5746(3) 0.7959(3) 0.53038(10) 0.074(3) Uani 1 1 d . . . . .
C19 C 0.6532(4) 0.8133(3) 0.55510(10) 0.064(3) Uani 1 1 d . . . . .
C20 C 0.6480(3) 0.8403(3) 0.54525(11) 0.073(3) Uani 1 1 d . . . . .
C21 C 0.6812(5) 0.8713(4) 0.53718(12) 0.115(4) Uani 1 1 d . . . . .
H21A H 0.6766 0.8885 0.5309 0.138 Uiso 1 1 calc R U . . .
C22 C 0.7190(4) 0.8775(4) 0.53799(14) 0.123(5) Uani 1 1 d . . . . .
C23 C 0.7253(3) 0.8514(4) 0.54772(13) 0.109(4) Uani 1 1 d . . . . .
H23A H 0.7512 0.8544 0.5484 0.131 Uiso 1 1 calc R U . . .
C24 C 0.6931(4) 0.8209(3) 0.55638(10) 0.068(3) Uani 1 1 d . . . . .
C25 C 0.5159(3) 0.4143(3) 0.64002(10) 0.056(2) Uani 1 1 d . . . . .
C26 C 0.5233(3) 0.3909(3) 0.65142(9) 0.058(2) Uani 1 1 d . . . . .
C27 C 0.5549(3) 0.3820(3) 0.65026(13) 0.088(3) Uani 1 1 d . . . . .
H27A H 0.5589 0.3675 0.6581 0.106 Uiso 1 1 calc R U . . .
C28 C 0.5802(3) 0.3946(3) 0.63758(14) 0.086(3) Uani 1 1 d . U . . .
C29 C 0.5741(3) 0.4161(3) 0.62642(11) 0.076(3) Uani 1 1 d . . . . .
H29A H 0.5917 0.4252 0.6179 0.091 Uiso 1 1 calc R U . . .
C30 C 0.5431(3) 0.4253(2) 0.62707(10) 0.056(2) Uani 1 1 d . . . . .
C31 C 0.4645(3) 0.3940(3) 0.59949(10) 0.054(2) Uani 1 1 d . . . . .
C32 C 0.5070(3) 0.4144(3) 0.59772(9) 0.068(3) Uani 1 1 d . . . . .
C33 C 0.5256(3) 0.4060(3) 0.58566(11) 0.095(4) Uani 1 1 d . . . . .
H33A H 0.5539 0.4203 0.5848 0.114 Uiso 1 1 calc R U . . .
C34 C 0.5033(4) 0.3775(4) 0.57522(12) 0.105(4) Uani 1 1 d . . . . .
C35 C 0.4610(4) 0.3577(3) 0.57617(10) 0.098(4) Uani 1 1 d . . . . .
H35A H 0.4453 0.3384 0.5687 0.117 Uiso 1 1 calc R U . . .
C36 C 0.4418(3) 0.3663(3) 0.58809(12) 0.065(3) Uani 1 1 d . . . . .
C37 C 0.3653(3) 0.3019(3) 0.61617(12) 0.064(3) Uani 1 1 d . . . . .
C38 C 0.3715(3) 0.2996(3) 0.59987(12) 0.074(3) Uani 1 1 d . . . . .
C39 C 0.3605(4) 0.2617(4) 0.59345(13) 0.126(4) Uani 1 1 d . . . . .
H39A H 0.3624 0.2594 0.5828 0.151 Uiso 1 1 calc R U . . .
C40 C 0.3471(4) 0.2282(4) 0.60252(17) 0.132(5) Uani 1 1 d . U . . .
C41 C 0.3403(4) 0.2311(3) 0.61752(16) 0.136(5) Uani 1 1 d . . . . .
H41A H 0.3279 0.2072 0.6234 0.163 Uiso 1 1 calc R U . . .
C42 C 0.3504(3) 0.2669(3) 0.62482(11) 0.074(3) Uani 1 1 d . . . . .
C43 C 0.4187(3) 0.3187(3) 0.65572(10) 0.057(2) Uani 1 1 d . . . . .
C44 C 0.3876(3) 0.2778(4) 0.65334(10) 0.074(3) Uani 1 1 d . . . . .
C45 C 0.3901(3) 0.2446(3) 0.65802(13) 0.110(4) Uani 1 1 d . . . . .
H45A H 0.3686 0.2182 0.6563 0.132 Uiso 1 1 calc R U . . .
C46 C 0.4245(5) 0.2509(4) 0.66522(14) 0.125(4) Uani 1 1 d . U . . .
C47 C 0.4565(3) 0.2917(4) 0.66864(12) 0.113(4) Uani 1 1 d . . . . .
H47A H 0.4791 0.2960 0.6744 0.136 Uiso 1 1 calc R U . . .
C48 C 0.4536(3) 0.3245(3) 0.66336(10) 0.070(3) Uani 1 1 d . . . . .
C81 C 0.6120(3) 0.6727(3) 0.61742(9) 0.059(3) Uani 1 1 d . . . . .
C82 C 0.6376(3) 0.6972(3) 0.62934(10) 0.060(3) Uani 1 1 d . . . . .
H82A H 0.6560 0.7247 0.6277 0.072 Uiso 1 1 calc R U . . .
C83 C 0.6351(3) 0.6799(3) 0.64356(10) 0.059(2) Uani 1 1 d . . . . .
C84 C 0.6075(3) 0.6388(3) 0.64627(10) 0.072(3) Uani 1 1 d . . . . .
H84A H 0.6060 0.6269 0.6559 0.087 Uiso 1 1 calc R U . . .
C85 C 0.5828(3) 0.6167(3) 0.63440(12) 0.068(3) Uani 1 1 d . . . . .
C86 C 0.5844(3) 0.6322(3) 0.62004(10) 0.062(3) Uani 1 1 d . . . . .
H86A H 0.5672 0.6157 0.6122 0.074 Uiso 1 1 calc R U . . .
C87 C 0.6144(3) 0.6910(3) 0.60164(10) 0.058(3) Uani 1 1 d . . . . .
C88 C 0.6629(3) 0.7045(4) 0.65707(11) 0.070(3) Uani 1 1 d . . . . .
C89 C 0.5363(3) 0.5435(4) 0.62733(11) 0.075(3) Uani 1 1 d . . . . .
H89A H 0.5412 0.5457 0.6167 0.090 Uiso 1 1 calc R U . . .
C90 C 0.4510(3) 0.5666(3) 0.57708(9) 0.063(3) Uani 1 1 d . . . . .
C91 C 0.4579(3) 0.5394(3) 0.58611(10) 0.065(3) Uani 1 1 d . . . . .
H91A H 0.4845 0.5467 0.5888 0.078 Uiso 1 1 calc R U . . .
C92 C 0.4264(3) 0.5025(3) 0.59111(10) 0.063(3) Uani 1 1 d . . . . .
C93 C 0.3873(3) 0.4931(3) 0.58728(10) 0.068(3) Uani 1 1 d . . . . .
H93A H 0.3656 0.4685 0.5908 0.082 Uiso 1 1 calc R U . . .
C94 C 0.3791(3) 0.5172(3) 0.57890(12) 0.070(3) Uani 1 1 d . . . . .
C95 C 0.4091(4) 0.5538(4) 0.57384(11) 0.086(3) Uani 1 1 d . . . . .
H95A H 0.4025 0.5708 0.5682 0.103 Uiso 1 1 calc R U . . .
C96 C 0.4877(4) 0.6073(3) 0.57176(10) 0.064(3) Uani 1 1 d . . . . .
C97 C 0.4320(3) 0.4724(3) 0.59987(11) 0.064(3) Uani 1 1 d . . . . .
C98 C 0.3064(4) 0.4720(3) 0.57460(10) 0.074(3) Uani 1 1 d . . . . .
H98A H 0.3054 0.4476 0.5772 0.088 Uiso 1 1 calc R U . . .
C99 C 0.6617(3) 0.8651(3) 0.63411(10) 0.064(3) Uani 1 1 d . . . . .
C100 C 0.6506(2) 0.8409(3) 0.62125(11) 0.061(3) Uani 1 1 d . . . . .
H10A H 0.6537 0.8180 0.6209 0.074 Uiso 1 1 calc R U . . .
C101 C 0.6346(2) 0.8508(3) 0.60875(9) 0.055(2) Uani 1 1 d . . . . .
C102 C 0.6295(2) 0.8853(3) 0.60975(10) 0.058(2) Uani 1 1 d . . . . .
H10B H 0.6173 0.8916 0.6017 0.070 Uiso 1 1 calc R U . . .
C103 C 0.6428(2) 0.9097(3) 0.62291(10) 0.048(2) Uani 1 1 d . . . . .
C104 C 0.6582(3) 0.8992(3) 0.63520(10) 0.061(3) Uani 1 1 d . . . . .
H10D H 0.6661 0.9150 0.6442 0.073 Uiso 1 1 calc R U . . .
C105 C 0.6237(3) 0.8250(3) 0.59434(10) 0.059(3) Uani 1 1 d . . . . .
C106 C 0.6409(3) 0.9481(3) 0.62447(12) 0.057(3) Uani 1 1 d . . . . .
C107 C 0.6736(3) 0.8185(3) 0.65116(11) 0.065(3) Uani 1 1 d . . . . .
H10E H 0.6538 0.7934 0.6473 0.078 Uiso 1 1 calc R U . . .
C49 C 0.7617(5) 0.7143(6) 0.5364(2) 0.197(6) Uiso 1 1 d D . . . .
C57 C 0.7453(7) 0.6880(8) 0.5214(3) 0.222(6) Uiso 0.652(11) 1 d D . P A 1
H57A H 0.7288 0.6962 0.5157 0.333 Uiso 0.652(11) 1 calc R U P A 1
H57B H 0.7679 0.6919 0.5151 0.333 Uiso 0.652(11) 1 calc R U P A 1
H57C H 0.7292 0.6597 0.5241 0.333 Uiso 0.652(11) 1 calc R U P A 1
C58 C 0.7963(8) 0.7583(7) 0.5295(3) 0.222(6) Uiso 0.652(11) 1 d D . P A 1
H58A H 0.7857 0.7647 0.5204 0.333 Uiso 0.652(11) 1 calc R U P A 1
H58B H 0.8031 0.7791 0.5372 0.333 Uiso 0.652(11) 1 calc R U P A 1
H58C H 0.8203 0.7571 0.5268 0.333 Uiso 0.652(11) 1 calc R U P A 1
C59 C 0.7877(8) 0.7155(10) 0.5493(3) 0.222(6) Uiso 0.652(11) 1 d D . P A 1
H59A H 0.7911 0.7362 0.5565 0.333 Uiso 0.652(11) 1 calc R U P A 1
H59B H 0.7751 0.6894 0.5543 0.333 Uiso 0.652(11) 1 calc R U P A 1
H59C H 0.8139 0.7217 0.5453 0.333 Uiso 0.652(11) 1 calc R U P A 1
C57' C 0.7594(16) 0.7362(17) 0.5212(5) 0.222(6) Uiso 0.348(11) 1 d D . P A 2
H57D H 0.7614 0.7618 0.5238 0.333 Uiso 0.348(11) 1 calc R U P A 2
H57E H 0.7816 0.7411 0.5144 0.333 Uiso 0.348(11) 1 calc R U P A 2
H57F H 0.7339 0.7192 0.5160 0.333 Uiso 0.348(11) 1 calc R U P A 2
C58' C 0.8031(13) 0.7536(14) 0.5421(6) 0.222(6) Uiso 0.348(11) 1 d D . P A 2
H58D H 0.8044 0.7779 0.5380 0.333 Uiso 0.348(11) 1 calc R U P A 2
H58E H 0.8035 0.7548 0.5532 0.333 Uiso 0.348(11) 1 calc R U P A 2
H58F H 0.8261 0.7518 0.5385 0.333 Uiso 0.348(11) 1 calc R U P A 2
C59' C 0.7613(15) 0.6769(14) 0.5433(5) 0.222(6) Uiso 0.348(11) 1 d D . P A 2
H59D H 0.7640 0.6796 0.5544 0.333 Uiso 0.348(11) 1 calc R U P A 2
H59E H 0.7361 0.6528 0.5407 0.333 Uiso 0.348(11) 1 calc R U P A 2
H59F H 0.7837 0.6747 0.5391 0.333 Uiso 0.348(11) 1 calc R U P A 2
C50 C 0.5433(4) 0.5894(4) 0.49508(15) 0.142(3) Uiso 1 1 d D . . . .
C60 C 0.5561(8) 0.5582(7) 0.4983(2) 0.142(3) Uiso 0.596(12) 1 d D . P B 1
H60A H 0.5385 0.5394 0.5060 0.214 Uiso 0.596(12) 1 calc R U P B 1
H60B H 0.5542 0.5437 0.4889 0.214 Uiso 0.596(12) 1 calc R U P B 1
H60C H 0.5838 0.5718 0.5019 0.214 Uiso 0.596(12) 1 calc R U P B 1
C61 C 0.4982(6) 0.5655(7) 0.4892(2) 0.142(3) Uiso 0.596(12) 1 d D . P B 1
H61A H 0.4889 0.5844 0.4870 0.214 Uiso 0.596(12) 1 calc R U P B 1
H61B H 0.4968 0.5508 0.4799 0.214 Uiso 0.596(12) 1 calc R U P B 1
H61C H 0.4811 0.5466 0.4970 0.214 Uiso 0.596(12) 1 calc R U P B 1
C62 C 0.5685(8) 0.6216(6) 0.4830(2) 0.142(3) Uiso 0.596(12) 1 d D . P B 1
H62A H 0.5580 0.6400 0.4818 0.214 Uiso 0.596(12) 1 calc R U P B 1
H62B H 0.5964 0.6367 0.4863 0.214 Uiso 0.596(12) 1 calc R U P B 1
H62C H 0.5668 0.6085 0.4732 0.214 Uiso 0.596(12) 1 calc R U P B 1
C60' C 0.5819(9) 0.5876(11) 0.4932(3) 0.142(3) Uiso 0.404(12) 1 d D . P B 2
H60D H 0.6048 0.6149 0.4925 0.214 Uiso 0.404(12) 1 calc R U P B 2
H60E H 0.5853 0.5741 0.5020 0.214 Uiso 0.404(12) 1 calc R U P B 2
H60F H 0.5803 0.5729 0.4839 0.214 Uiso 0.404(12) 1 calc R U P B 2
C61' C 0.5042(9) 0.5483(9) 0.4963(4) 0.142(3) Uiso 0.404(12) 1 d D . P B 2
H61D H 0.4813 0.5525 0.4975 0.214 Uiso 0.404(12) 1 calc R U P B 2
H61E H 0.5008 0.5326 0.4871 0.214 Uiso 0.404(12) 1 calc R U P B 2
H61F H 0.5059 0.5338 0.5052 0.214 Uiso 0.404(12) 1 calc R U P B 2
C62' C 0.5322(12) 0.6078(10) 0.4814(3) 0.142(3) Uiso 0.404(12) 1 d D . P B 2
H62D H 0.5072 0.6076 0.4837 0.214 Uiso 0.404(12) 1 calc R U P B 2
H62E H 0.5537 0.6354 0.4798 0.214 Uiso 0.404(12) 1 calc R U P B 2
H62F H 0.5287 0.5920 0.4722 0.214 Uiso 0.404(12) 1 calc R U P B 2
C51 C 0.5758(5) 0.7871(5) 0.48581(16) 0.158(4) Uiso 1 1 d D . . . .
C63 C 0.5559(9) 0.7514(8) 0.4753(3) 0.158(4) Uiso 0.504(9) 1 d D . P C 1
H63A H 0.5642 0.7320 0.4781 0.237 Uiso 0.504(9) 1 calc R U P C 1
H63B H 0.5268 0.7388 0.4763 0.237 Uiso 0.504(9) 1 calc R U P C 1
H63C H 0.5639 0.7601 0.4648 0.237 Uiso 0.504(9) 1 calc R U P C 1
C64 C 0.5650(9) 0.8219(8) 0.4826(3) 0.158(4) Uiso 0.504(9) 1 d D . P C 1
H64A H 0.5792 0.8438 0.4899 0.237 Uiso 0.504(9) 1 calc R U P C 1
H64B H 0.5731 0.8322 0.4722 0.237 Uiso 0.504(9) 1 calc R U P C 1
H64C H 0.5361 0.8109 0.4837 0.237 Uiso 0.504(9) 1 calc R U P C 1
C65 C 0.6259(7) 0.8073(8) 0.4839(3) 0.158(4) Uiso 0.504(9) 1 d D . P C 1
H65A H 0.6397 0.8307 0.4906 0.237 Uiso 0.504(9) 1 calc R U P C 1
H65B H 0.6335 0.7874 0.4867 0.237 Uiso 0.504(9) 1 calc R U P C 1
H65C H 0.6335 0.8156 0.4733 0.237 Uiso 0.504(9) 1 calc R U P C 1
C63' C 0.5364(7) 0.7709(9) 0.4772(3) 0.158(4) Uiso 0.496(9) 1 d D . P C 2
H63D H 0.5180 0.7433 0.4805 0.237 Uiso 0.496(9) 1 calc R U P C 2
H63E H 0.5245 0.7876 0.4794 0.237 Uiso 0.496(9) 1 calc R U P C 2
H63F H 0.5414 0.7712 0.4663 0.237 Uiso 0.496(9) 1 calc R U P C 2
C64' C 0.6077(9) 0.8273(8) 0.4828(3) 0.158(4) Uiso 0.496(9) 1 d D . P C 2
H64D H 0.6308 0.8333 0.4892 0.237 Uiso 0.496(9) 1 calc R U P C 2
H64E H 0.6153 0.8298 0.4721 0.237 Uiso 0.496(9) 1 calc R U P C 2
H64F H 0.5985 0.8463 0.4852 0.237 Uiso 0.496(9) 1 calc R U P C 2
C65' C 0.5852(9) 0.7571(8) 0.4774(3) 0.158(4) Uiso 0.496(9) 1 d D . P C 2
H65D H 0.5637 0.7296 0.4794 0.237 Uiso 0.496(9) 1 calc R U P C 2
H65E H 0.5871 0.7623 0.4665 0.237 Uiso 0.496(9) 1 calc R U P C 2
H65F H 0.6106 0.7604 0.4812 0.237 Uiso 0.496(9) 1 calc R U P C 2
C52 C 0.7583(5) 0.9115(5) 0.52726(19) 0.181(4) Uiso 1 1 d D . . . .
C66 C 0.7984(8) 0.9153(9) 0.5320(3) 0.181(4) Uiso 0.539(9) 1 d D . P D 1
H66A H 0.7972 0.8895 0.5305 0.272 Uiso 0.539(9) 1 calc R U P D 1
H66B H 0.8200 0.9357 0.5257 0.272 Uiso 0.539(9) 1 calc R U P D 1
H66C H 0.8037 0.9231 0.5427 0.272 Uiso 0.539(9) 1 calc R U P D 1
C67 C 0.7520(8) 0.9470(8) 0.5284(3) 0.181(4) Uiso 0.539(9) 1 d D . P D 1
H67A H 0.7249 0.9393 0.5249 0.272 Uiso 0.539(9) 1 calc R U P D 1
H67B H 0.7554 0.9561 0.5389 0.272 Uiso 0.539(9) 1 calc R U P D 1
H67C H 0.7717 0.9688 0.5219 0.272 Uiso 0.539(9) 1 calc R U P D 1
C68 C 0.7440(8) 0.8889(8) 0.5105(3) 0.181(4) Uiso 0.539(9) 1 d D . P D 1
H68A H 0.7485 0.8660 0.5102 0.272 Uiso 0.539(9) 1 calc R U P D 1
H68B H 0.7155 0.8794 0.5090 0.272 Uiso 0.539(9) 1 calc R U P D 1
H68C H 0.7596 0.9078 0.5024 0.272 Uiso 0.539(9) 1 calc R U P D 1
C66' C 0.7826(9) 0.9438(9) 0.5394(3) 0.181(4) Uiso 0.461(9) 1 d D . P D 2
H66D H 0.7914 0.9322 0.5474 0.272 Uiso 0.461(9) 1 calc R U P D 2
H66E H 0.8060 0.9662 0.5346 0.272 Uiso 0.461(9) 1 calc R U P D 2
H66F H 0.7657 0.9534 0.5439 0.272 Uiso 0.461(9) 1 calc R U P D 2
C67' C 0.7424(9) 0.9222(11) 0.5145(4) 0.181(4) Uiso 0.461(9) 1 d D . P D 2
H67D H 0.7276 0.9351 0.5181 0.272 Uiso 0.461(9) 1 calc R U P D 2
H67E H 0.7644 0.9407 0.5079 0.272 Uiso 0.461(9) 1 calc R U P D 2
H67F H 0.7244 0.8980 0.5087 0.272 Uiso 0.461(9) 1 calc R U P D 2
C68' C 0.7808(10) 0.8916(10) 0.5204(4) 0.181(4) Uiso 0.461(9) 1 d D . P D 2
H68D H 0.7925 0.8835 0.5287 0.272 Uiso 0.461(9) 1 calc R U P D 2
H68E H 0.7622 0.8680 0.5146 0.272 Uiso 0.461(9) 1 calc R U P D 2
H68F H 0.8022 0.9107 0.5138 0.272 Uiso 0.461(9) 1 calc R U P D 2
C53 C 0.6160(5) 0.3857(5) 0.63612(15) 0.150(3) Uiso 1 1 d D . . . .
C69 C 0.6165(7) 0.3571(7) 0.6502(3) 0.150(3) Uiso 0.555(9) 1 d D . P E 1
H69A H 0.5901 0.3331 0.6510 0.225 Uiso 0.555(9) 1 calc R U P E 1
H69B H 0.6366 0.3493 0.6480 0.225 Uiso 0.555(9) 1 calc R U P E 1
H69C H 0.6232 0.3721 0.6597 0.225 Uiso 0.555(9) 1 calc R U P E 1
C70 C 0.6552(7) 0.4246(7) 0.6333(3) 0.150(3) Uiso 0.555(9) 1 d D . P E 1
H70A H 0.6771 0.4188 0.6324 0.225 Uiso 0.555(9) 1 calc R U P E 1
H70B H 0.6531 0.4369 0.6238 0.225 Uiso 0.555(9) 1 calc R U P E 1
H70C H 0.6606 0.4430 0.6418 0.225 Uiso 0.555(9) 1 calc R U P E 1
C71 C 0.6033(7) 0.3561(8) 0.6209(2) 0.150(3) Uiso 0.555(9) 1 d D . P E 1
H71A H 0.5781 0.3313 0.6228 0.225 Uiso 0.555(9) 1 calc R U P E 1
H71B H 0.6000 0.3699 0.6121 0.225 Uiso 0.555(9) 1 calc R U P E 1
H71C H 0.6244 0.3498 0.6187 0.225 Uiso 0.555(9) 1 calc R U P E 1
C69' C 0.6041(9) 0.3438(8) 0.6387(4) 0.150(3) Uiso 0.445(9) 1 d D . P E 2
H69D H 0.5915 0.3355 0.6487 0.225 Uiso 0.445(9) 1 calc R U P E 2
H69E H 0.5849 0.3272 0.6308 0.225 Uiso 0.445(9) 1 calc R U P E 2
H69F H 0.6277 0.3407 0.6382 0.225 Uiso 0.445(9) 1 calc R U P E 2
C70' C 0.6511(8) 0.4203(8) 0.6483(3) 0.150(3) Uiso 0.445(9) 1 d D . P E 2
H70D H 0.6567 0.4472 0.6455 0.225 Uiso 0.445(9) 1 calc R U P E 2
H70E H 0.6408 0.4144 0.6588 0.225 Uiso 0.445(9) 1 calc R U P E 2
H70F H 0.6758 0.4190 0.6477 0.225 Uiso 0.445(9) 1 calc R U P E 2
C71' C 0.6349(9) 0.3934(10) 0.6200(3) 0.150(3) Uiso 0.445(9) 1 d D . P E 2
H71D H 0.6442 0.4212 0.6170 0.225 Uiso 0.445(9) 1 calc R U P E 2
H71E H 0.6576 0.3887 0.6201 0.225 Uiso 0.445(9) 1 calc R U P E 2
H71F H 0.6148 0.3752 0.6127 0.225 Uiso 0.445(9) 1 calc R U P E 2
C54 C 0.5235(5) 0.3671(4) 0.56106(15) 0.150(3) Uiso 1 1 d D . . . .
C72 C 0.4944(6) 0.3358(7) 0.5498(3) 0.150(3) Uiso 0.570(8) 1 d D . P F 1
H72A H 0.4799 0.3097 0.5549 0.224 Uiso 0.570(8) 1 calc R U P F 1
H72B H 0.4752 0.3436 0.5463 0.224 Uiso 0.570(8) 1 calc R U P F 1
H72C H 0.5093 0.3339 0.5412 0.224 Uiso 0.570(8) 1 calc R U P F 1
C73 C 0.5535(7) 0.3531(7) 0.5693(2) 0.150(3) Uiso 0.570(8) 1 d D . P F 1
H73A H 0.5715 0.3740 0.5764 0.224 Uiso 0.570(8) 1 calc R U P F 1
H73B H 0.5373 0.3281 0.5749 0.224 Uiso 0.570(8) 1 calc R U P F 1
H73C H 0.5692 0.3490 0.5615 0.224 Uiso 0.570(8) 1 calc R U P F 1
C74 C 0.5440(7) 0.4070(7) 0.5510(2) 0.150(3) Uiso 0.570(8) 1 d D . P F 1
H74A H 0.5636 0.4294 0.5572 0.224 Uiso 0.570(8) 1 calc R U P F 1
H74B H 0.5576 0.4032 0.5423 0.224 Uiso 0.570(8) 1 calc R U P F 1
H74C H 0.5235 0.4129 0.5474 0.224 Uiso 0.570(8) 1 calc R U P F 1
C72' C 0.5095(10) 0.3738(11) 0.5456(3) 0.150(3) Uiso 0.430(8) 1 d D . P F 2
H72D H 0.4803 0.3612 0.5456 0.224 Uiso 0.430(8) 1 calc R U P F 2
H72E H 0.5215 0.4025 0.5437 0.224 Uiso 0.430(8) 1 calc R U P F 2
H72F H 0.5178 0.3618 0.5376 0.224 Uiso 0.430(8) 1 calc R U P F 2
C73' C 0.5038(9) 0.3181(8) 0.5621(3) 0.150(3) Uiso 0.430(8) 1 d D . P F 2
H73D H 0.4746 0.3052 0.5614 0.224 Uiso 0.430(8) 1 calc R U P F 2
H73E H 0.5138 0.3090 0.5536 0.224 Uiso 0.430(8) 1 calc R U P F 2
H73F H 0.5113 0.3111 0.5717 0.224 Uiso 0.430(8) 1 calc R U P F 2
C74' C 0.5660(8) 0.3846(10) 0.5620(3) 0.150(3) Uiso 0.430(8) 1 d D . P F 2
H74D H 0.5733 0.3795 0.5721 0.224 Uiso 0.430(8) 1 calc R U P F 2
H74E H 0.5752 0.3728 0.5542 0.224 Uiso 0.430(8) 1 calc R U P F 2
H74F H 0.5788 0.4136 0.5604 0.224 Uiso 0.430(8) 1 calc R U P F 2
C55 C 0.3379(7) 0.1850(6) 0.5931(2) 0.215(5) Uiso 1 1 d D . . . .
C75 C 0.3811(9) 0.1928(9) 0.5987(4) 0.215(5) Uiso 0.533(10) 1 d D . P G 1
H75A H 0.4022 0.2136 0.5924 0.323 Uiso 0.533(10) 1 calc R U P G 1
H75B H 0.3853 0.2017 0.6094 0.323 Uiso 0.533(10) 1 calc R U P G 1
H75C H 0.3821 0.1680 0.5979 0.323 Uiso 0.533(10) 1 calc R U P G 1
C76 C 0.2934(9) 0.1589(9) 0.5969(4) 0.215(5) Uiso 0.533(10) 1 d D . P G 1
H76A H 0.2901 0.1561 0.6080 0.323 Uiso 0.533(10) 1 calc R U P G 1
H76B H 0.2786 0.1716 0.5930 0.323 Uiso 0.533(10) 1 calc R U P G 1
H76C H 0.2829 0.1325 0.5923 0.323 Uiso 0.533(10) 1 calc R U P G 1
C77 C 0.3442(12) 0.1901(10) 0.5754(3) 0.215(5) Uiso 0.533(10) 1 d D . P G 1
H77A H 0.3728 0.2069 0.5732 0.323 Uiso 0.533(10) 1 calc R U P G 1
H77B H 0.3341 0.1638 0.5707 0.323 Uiso 0.533(10) 1 calc R U P G 1
H77C H 0.3298 0.2030 0.5713 0.323 Uiso 0.533(10) 1 calc R U P G 1
C75' C 0.3744(10) 0.1967(11) 0.5815(4) 0.215(5) Uiso 0.467(10) 1 d D . P G 2
H75D H 0.3759 0.2166 0.5742 0.323 Uiso 0.467(10) 1 calc R U P G 2
H75E H 0.3996 0.2080 0.5872 0.323 Uiso 0.467(10) 1 calc R U P G 2
H75F H 0.3701 0.1727 0.5761 0.323 Uiso 0.467(10) 1 calc R U P G 2
C76' C 0.3324(12) 0.1556(10) 0.6046(4) 0.215(5) Uiso 0.467(10) 1 d D . P G 2
H76D H 0.3578 0.1642 0.6098 0.323 Uiso 0.467(10) 1 calc R U P G 2
H76E H 0.3122 0.1532 0.6119 0.323 Uiso 0.467(10) 1 calc R U P G 2
H76F H 0.3235 0.1297 0.5997 0.323 Uiso 0.467(10) 1 calc R U P G 2
C77' C 0.3026(11) 0.1798(11) 0.5827(4) 0.215(5) Uiso 0.467(10) 1 d D . P G 2
H77D H 0.3123 0.2026 0.5757 0.323 Uiso 0.467(10) 1 calc R U P G 2
H77E H 0.2924 0.1550 0.5768 0.323 Uiso 0.467(10) 1 calc R U P G 2
H77F H 0.2811 0.1785 0.5890 0.323 Uiso 0.467(10) 1 calc R U P G 2
C56 C 0.4280(5) 0.2115(5) 0.67137(18) 0.173(4) Uiso 1 1 d D . . . .
C78 C 0.4668(8) 0.2147(9) 0.6627(3) 0.173(4) Uiso 0.508(9) 1 d D . P H 1
H78A H 0.4612 0.2103 0.6518 0.260 Uiso 0.508(9) 1 calc R U P H 1
H78B H 0.4900 0.2414 0.6643 0.260 Uiso 0.508(9) 1 calc R U P H 1
H78C H 0.4726 0.1945 0.6667 0.260 Uiso 0.508(9) 1 calc R U P H 1
C79 C 0.3930(8) 0.1715(8) 0.6664(4) 0.173(4) Uiso 0.508(9) 1 d D . P H 1
H79A H 0.3940 0.1687 0.6554 0.260 Uiso 0.508(9) 1 calc R U P H 1
H79B H 0.3946 0.1498 0.6715 0.260 Uiso 0.508(9) 1 calc R U P H 1
H79C H 0.3678 0.1703 0.6692 0.260 Uiso 0.508(9) 1 calc R U P H 1
C80 C 0.4276(10) 0.2168(9) 0.6880(3) 0.173(4) Uiso 0.508(9) 1 d D . P H 1
H80A H 0.4504 0.2428 0.6909 0.260 Uiso 0.508(9) 1 calc R U P H 1
H80B H 0.4026 0.2160 0.6909 0.260 Uiso 0.508(9) 1 calc R U P H 1
H80C H 0.4294 0.1954 0.6932 0.260 Uiso 0.508(9) 1 calc R U P H 1
C78' C 0.4201(10) 0.1859(9) 0.6561(3) 0.173(4) Uiso 0.492(9) 1 d D . P H 2
H78D H 0.3927 0.1765 0.6526 0.260 Uiso 0.492(9) 1 calc R U P H 2
H78E H 0.4391 0.2028 0.6483 0.260 Uiso 0.492(9) 1 calc R U P H 2
H78F H 0.4236 0.1629 0.6582 0.260 Uiso 0.492(9) 1 calc R U P H 2
C79' C 0.3908(9) 0.1852(9) 0.6818(3) 0.173(4) Uiso 0.492(9) 1 d D . P H 2
H79D H 0.3663 0.1804 0.6766 0.260 Uiso 0.492(9) 1 calc R U P H 2
H79E H 0.3894 0.1596 0.6840 0.260 Uiso 0.492(9) 1 calc R U P H 2
H79F H 0.3936 0.1994 0.6914 0.260 Uiso 0.492(9) 1 calc R U P H 2
C80' C 0.4715(8) 0.2249(8) 0.6760(3) 0.173(4) Uiso 0.492(9) 1 d D . P H 2
H80D H 0.4897 0.2408 0.6677 0.260 Uiso 0.492(9) 1 calc R U P H 2
H80E H 0.4784 0.2410 0.6852 0.260 Uiso 0.492(9) 1 calc R U P H 2
H80F H 0.4742 0.2013 0.6778 0.260 Uiso 0.492(9) 1 calc R U P H 2

loop_
_atom_site_aniso_label
_atom_site_aniso_U_11
_atom_site_aniso_U_22
_atom_site_aniso_U_33
_atom_site_aniso_U_23
_atom_site_aniso_U_13
_atom_site_aniso_U_12
Ni1 0.0568(8) 0.0475(8) 0.0603(6) -0.0001(5) 0.0045(6) 0.0273(7)
Ni2 0.0534(8) 0.0506(8) 0.0600(6) 0.0016(6) 0.0007(6) 0.0222(7)
Ni3 0.0633(9) 0.0470(8) 0.0772(7) 0.0032(6) -0.0064(6) 0.0250(7)
Ni4 0.0658(9) 0.0530(8) 0.0686(7) -0.0048(6) -0.0072(6) 0.0348(7)
Ni5 0.0435(8) 0.0497(8) 0.0692(7) -0.0062(6) 0.0006(6) 0.0202(7)
Ni6 0.0490(8) 0.0390(8) 0.0789(7) 0.0014(6) -0.0025(6) 0.0208(7)
Ni7 0.0429(8) 0.0454(8) 0.0720(7) 0.0023(6) 0.0029(6) 0.0225(7)
Ni8 0.0439(8) 0.0545(8) 0.0674(7) -0.0001(6) -0.0010(6) 0.0259(7)
Cl1 0.0670(19) 0.082(2) 0.148(2) -0.0088(17) 0.0018(16) 0.0403(17)
Cl2 0.088(2) 0.143(3) 0.1067(19) 0.0246(18) 0.0021(16) 0.055(2)
S1 0.0563(18) 0.0544(18) 0.0862(16) 0.0005(13) 0.0081(13) 0.0225(15)
S2 0.080(2) 0.0541(18) 0.0838(16) -0.0124(13) -0.0042(14) 0.0367(17)
S3 0.095(2) 0.0533(19) 0.0884(17) -0.0047(14) -0.0307(15) 0.0347(18)
S4 0.094(2) 0.0538(18) 0.0862(17) 0.0054(14) -0.0111(15) 0.0336(17)
S5 0.0488(17) 0.070(2) 0.0851(16) 0.0156(14) -0.0049(13) 0.0253(16)
S6 0.0468(17) 0.0687(18) 0.0769(15) 0.0038(14) 0.0053(12) 0.0225(15)
S7 0.0576(19) 0.0690(19) 0.0716(15) -0.0120(13) -0.0034(12) 0.0249(15)
S8 0.0584(18) 0.0504(17) 0.0926(17) 0.0098(13) -0.0072(14) 0.0158(15)
N1 0.110(8) 0.045(7) 0.068(6) 0.005(6) -0.003(6) 0.013(6)
N2 0.219(12) 0.057(8) 0.102(8) 0.004(6) 0.010(8) 0.009(8)
N3 0.174(8) 0.086(7) 0.127(7) -0.011(6) 0.013(6) 0.025(6)
N4 0.088(7) 0.031(6) 0.077(6) 0.000(5) -0.008(5) 0.013(5)
N5 0.043(8) 0.049(7) 0.128(6) 0.022(5) -0.011(5) 0.015(7)
N6 0.067(9) 0.084(8) 0.185(9) 0.037(7) -0.009(7) 0.030(8)
N7 0.055(8) 0.074(9) 0.195(9) 0.043(7) -0.002(7) 0.024(7)
N8 0.054(7) 0.058(7) 0.094(5) 0.024(5) -0.010(4) 0.022(6)
N9 0.109(8) 0.038(6) 0.086(6) -0.031(6) -0.044(5) 0.038(6)
N10 0.128(9) 0.081(8) 0.119(7) 0.010(7) -0.038(6) 0.062(8)
N11 0.112(8) 0.055(8) 0.148(8) 0.003(6) -0.039(6) 0.026(7)
N12 0.107(7) 0.050(7) 0.080(5) -0.001(5) -0.031(5) 0.035(6)
O1 0.050(4) 0.054(4) 0.067(3) -0.007(3) 0.018(3) 0.028(4)
O2 0.066(4) 0.047(4) 0.057(3) -0.007(3) -0.001(3) 0.033(3)
O3 0.070(4) 0.043(4) 0.071(4) -0.001(3) -0.015(3) 0.027(3)
O4 0.048(4) 0.044(4) 0.068(4) 0.012(3) 0.015(3) 0.021(4)
O5 0.037(4) 0.052(4) 0.075(4) -0.004(3) 0.006(3) 0.032(3)
O6 0.034(4) 0.051(4) 0.069(3) -0.006(3) 0.003(3) 0.016(3)
O7 0.052(4) 0.035(4) 0.072(4) -0.001(3) -0.003(3) 0.019(3)
O8 0.040(4) 0.042(4) 0.070(3) -0.001(3) -0.013(3) 0.024(3)
O9 0.069(5) 0.023(4) 0.075(4) -0.004(3) -0.004(3) 0.017(4)
O10 0.076(5) 0.057(4) 0.064(4) 0.001(3) 0.000(3) 0.024(4)
O11 0.091(5) 0.039(4) 0.075(4) -0.006(3) -0.031(3) 0.023(4)
O12 0.081(5) 0.046(4) 0.074(4) 0.002(3) -0.015(3) 0.022(4)
O13 0.032(4) 0.051(5) 0.106(5) 0.020(3) -0.006(4) 0.007(4)
O14 0.058(5) 0.051(5) 0.117(5) 0.022(4) -0.003(4) 0.021(4)
O15 0.056(5) 0.048(4) 0.102(4) 0.010(3) -0.014(4) 0.018(4)
O16 0.049(5) 0.038(4) 0.120(5) 0.026(4) -0.002(4) 0.015(4)
O17 0.087(5) 0.067(5) 0.076(4) -0.009(3) -0.011(3) 0.060(4)
O18 0.075(5) 0.060(4) 0.079(4) -0.019(3) -0.018(3) 0.048(4)
O19 0.070(4) 0.040(4) 0.081(4) -0.011(3) -0.008(3) 0.037(4)
O20 0.096(5) 0.056(4) 0.062(4) -0.022(3) -0.024(3) 0.048(4)
O21 0.097(5) 0.074(5) 0.168(6) -0.030(4) -0.031(4) 0.062(4)
C1 0.096(11) 0.053(8) 0.072(6) -0.024(6) -0.010(6) 0.053(8)
C2 0.042(7) 0.047(7) 0.110(7) -0.028(6) 0.020(6) 0.007(7)
C3 0.107(11) 0.074(9) 0.209(12) -0.030(8) 0.072(9) 0.041(8)
C4 0.115(8) 0.166(9) 0.188(9) -0.026(7) 0.063(7) 0.074(7)
C5 0.094(11) 0.132(12) 0.172(11) -0.053(9) 0.036(9) 0.059(10)
C6 0.054(8) 0.069(8) 0.090(7) -0.011(6) -0.005(6) 0.022(7)
C7 0.079(8) 0.049(7) 0.074(7) -0.003(6) 0.006(6) 0.041(6)
C8 0.093(9) 0.052(7) 0.069(7) -0.013(5) -0.012(6) 0.029(7)
C9 0.136(11) 0.070(8) 0.090(8) -0.019(7) 0.001(7) 0.053(8)
C10 0.218(15) 0.085(10) 0.059(7) -0.027(6) -0.043(8) 0.078(10)
C11 0.155(12) 0.075(9) 0.095(9) -0.013(7) -0.030(8) 0.064(9)
C12 0.103(9) 0.053(7) 0.068(6) -0.008(6) -0.028(6) 0.036(7)
C13 0.090(8) 0.063(8) 0.062(7) 0.009(7) -0.015(6) 0.046(7)
C14 0.119(9) 0.058(8) 0.071(7) -0.002(6) -0.029(6) 0.047(7)
C15 0.170(12) 0.097(11) 0.054(7) 0.009(7) -0.024(7) 0.063(10)
C16 0.189(14) 0.124(12) 0.063(8) 0.033(9) -0.004(8) 0.079(11)
C17 0.149(11) 0.057(8) 0.071(7) 0.001(7) -0.013(7) 0.041(8)
C18 0.112(9) 0.051(8) 0.053(6) 0.009(6) -0.006(6) 0.036(7)
C19 0.068(10) 0.059(8) 0.060(6) -0.003(6) 0.001(6) 0.026(8)
C20 0.082(9) 0.052(7) 0.080(7) 0.009(6) 0.002(6) 0.030(7)
C21 0.089(11) 0.112(11) 0.125(9) 0.057(8) 0.000(9) 0.034(10)
C22 0.069(10) 0.124(11) 0.135(10) 0.085(9) 0.031(8) 0.017(9)
C23 0.065(9) 0.120(11) 0.114(9) 0.024(8) 0.026(7) 0.024(9)
C24 0.067(8) 0.049(7) 0.079(6) 0.014(5) 0.011(6) 0.022(7)
C25 0.051(7) 0.038(6) 0.062(6) -0.005(5) 0.006(6) 0.009(6)
C26 0.052(7) 0.045(6) 0.070(6) -0.005(5) -0.005(5) 0.018(6)
C27 0.061(8) 0.077(8) 0.137(9) 0.018(7) 0.015(7) 0.042(7)
C28 0.068(7) 0.099(7) 0.123(7) 0.013(6) 0.009(6) 0.066(6)
C29 0.048(7) 0.071(8) 0.103(8) -0.007(6) 0.011(6) 0.025(6)
C30 0.039(6) 0.047(6) 0.094(7) -0.008(5) -0.006(6) 0.031(6)
C31 0.034(7) 0.057(7) 0.077(7) -0.006(6) 0.003(6) 0.028(6)
C32 0.058(8) 0.100(8) 0.052(6) 0.000(5) 0.005(5) 0.045(7)
C33 0.069(8) 0.144(11) 0.062(6) -0.033(7) 0.001(6) 0.047(8)
C34 0.077(10) 0.169(13) 0.080(8) -0.037(8) 0.018(7) 0.069(10)
C35 0.105(11) 0.127(10) 0.067(7) -0.032(6) 0.008(7) 0.063(10)
C36 0.042(7) 0.054(7) 0.092(7) -0.024(6) -0.015(6) 0.019(6)
C37 0.053(7) 0.033(8) 0.096(8) -0.009(7) -0.004(6) 0.014(6)
C38 0.074(8) 0.062(8) 0.081(7) 0.005(6) 0.004(6) 0.032(6)
C39 0.173(13) 0.070(10) 0.128(10) -0.036(9) -0.001(9) 0.055(10)
C40 0.180(9) 0.073(8) 0.130(8) -0.027(7) 0.018(7) 0.054(7)
C41 0.201(14) 0.029(8) 0.151(11) 0.007(8) 0.047(10) 0.038(9)
C42 0.064(7) 0.030(7) 0.117(8) 0.005(7) 0.000(6) 0.016(6)
C43 0.038(7) 0.042(8) 0.095(7) 0.017(6) 0.000(5) 0.024(7)
C44 0.054(8) 0.060(8) 0.105(7) 0.013(6) -0.004(6) 0.027(7)
C45 0.075(9) 0.043(8) 0.207(12) 0.031(7) -0.028(8) 0.026(7)
C46 0.133(8) 0.094(8) 0.173(8) 0.038(6) -0.010(7) 0.075(7)
C47 0.096(10) 0.065(9) 0.175(10) 0.032(8) -0.038(8) 0.038(9)
C48 0.036(7) 0.052(8) 0.118(7) 0.033(6) -0.001(6) 0.018(6)
C81 0.084(8) 0.049(8) 0.049(6) -0.005(6) -0.009(6) 0.036(7)
C82 0.071(7) 0.050(7) 0.054(6) 0.011(6) -0.001(5) 0.026(6)
C83 0.057(7) 0.040(7) 0.065(7) -0.017(6) -0.015(5) 0.014(6)
C84 0.084(8) 0.035(7) 0.070(6) 0.001(6) -0.011(6) 0.008(7)
C85 0.059(7) 0.030(7) 0.094(8) -0.002(7) -0.017(6) 0.007(6)
C86 0.082(8) 0.039(8) 0.060(6) 0.004(5) -0.008(5) 0.027(7)
C87 0.060(7) 0.055(8) 0.057(6) -0.024(7) -0.016(5) 0.028(7)
C88 0.073(8) 0.055(8) 0.084(8) -0.011(7) -0.003(6) 0.034(7)
C89 0.067(8) 0.055(8) 0.078(7) -0.001(8) -0.001(6) 0.011(7)
C90 0.065(9) 0.041(7) 0.074(6) 0.010(5) -0.004(6) 0.019(7)
C91 0.045(7) 0.064(8) 0.089(6) -0.006(6) -0.013(5) 0.029(7)
C92 0.032(7) 0.031(7) 0.108(7) 0.016(6) 0.009(6) 0.001(6)
C93 0.037(8) 0.038(7) 0.111(7) 0.034(6) -0.003(6) 0.004(6)
C94 0.029(8) 0.030(7) 0.121(8) 0.033(6) 0.007(6) -0.008(7)
C95 0.076(9) 0.102(11) 0.111(8) -0.015(7) -0.042(7) 0.067(9)
C96 0.068(9) 0.032(8) 0.073(6) 0.002(5) 0.008(7) 0.010(8)
C97 0.051(9) 0.034(8) 0.101(7) 0.025(6) -0.002(6) 0.016(7)
C98 0.052(8) 0.051(9) 0.111(7) 0.019(6) -0.028(6) 0.021(8)
C99 0.106(8) 0.057(8) 0.045(6) -0.012(6) -0.026(5) 0.053(7)
C100 0.077(7) 0.054(7) 0.075(6) -0.003(6) -0.025(5) 0.050(6)
C101 0.054(7) 0.050(7) 0.064(6) -0.016(5) -0.005(5) 0.029(6)
C102 0.060(7) 0.053(7) 0.074(6) -0.005(5) -0.009(5) 0.038(6)
C103 0.051(6) 0.046(7) 0.056(6) -0.005(6) -0.003(5) 0.032(6)
C104 0.083(8) 0.049(7) 0.061(6) -0.006(5) -0.006(5) 0.040(6)
C105 0.066(8) 0.054(7) 0.065(7) 0.002(6) -0.005(5) 0.036(6)
C106 0.055(7) 0.054(8) 0.076(7) 0.021(6) -0.001(6) 0.037(6)
C107 0.075(8) 0.050(9) 0.066(7) -0.013(6) -0.011(6) 0.029(7)

loop_
_atom_type_symbol
_atom_type_description
_atom_type_scat_dispersion_real
_atom_type_scat_dispersion_imag
_atom_type_scat_source
C C 0.0033 0.0016 'International Tables Vol C Tables 4.2.6.8 and 6.1.1.4'
H H 0.0000 0.0000 'International Tables Vol C Tables 4.2.6.8 and 6.1.1.4'
N N 0.0061 0.0033 'International Tables Vol C Tables 4.2.6.8 and 6.1.1.4'
Ni Ni 0.3393 1.1124 'International Tables Vol C Tables 4.2.6.8 and 6.1.1.4'
O O 0.0106 0.0060 'International Tables Vol C Tables 4.2.6.8 and 6.1.1.4'
S S 0.1246 0.1234 'International Tables Vol C Tables 4.2.6.8 and 6.1.1.4'
Cl Cl 0.1484 0.1585 'International Tables Vol C Tables 4.2.6.8 and 6.1.1.4'

loop_
_geom_angle_atom_site_label_1
_geom_angle_atom_site_label_2
_geom_angle_atom_site_label_3
_geom_angle
_geom_angle_site_symmetry_1
_geom_angle_site_symmetry_3
O1 Ni1 O17 177.4(2) . .
O1 Ni1 O4 90.5(2) . .
O17 Ni1 O4 90.8(2) . .
O1 Ni1 O9 91.0(2) . .
O17 Ni1 O9 87.3(2) . .
O4 Ni1 O9 170.3(2) . .
O1 Ni1 S1 82.21(17) . .
O17 Ni1 S1 100.19(19) . .
O4 Ni1 S1 83.60(17) . .
O9 Ni1 S1 106.08(17) . .
O1 Ni1 Cl2 86.85(18) . .
O17 Ni1 Cl2 91.13(19) . .
O4 Ni1 Cl2 80.76(18) . .
O9 Ni1 Cl2 89.77(17) . .
S1 Ni1 Cl2 160.80(8) . .
O1 Ni2 O13 175.4(2) . .
O1 Ni2 O2 89.6(2) . .
O13 Ni2 O2 95.0(2) . .
O1 Ni2 O10 87.3(2) . .
O13 Ni2 O10 88.2(2) . .
O2 Ni2 O10 168.5(2) . .
O1 Ni2 S2 83.00(17) . .
O13 Ni2 S2 97.46(19) . .
O2 Ni2 S2 83.08(16) . .
O10 Ni2 S2 107.50(17) . .
O2 Ni3 O14 90.6(2) . .
O2 Ni3 O3 95.7(2) . .
O14 Ni3 O3 173.0(2) . .
O2 Ni3 O21 175.6(2) . .
O14 Ni3 O21 85.1(3) . .
O3 Ni3 O21 88.7(2) . .
O2 Ni3 S3 81.87(16) . .
O14 Ni3 S3 99.90(18) . .
O3 Ni3 S3 84.08(16) . .
O21 Ni3 S3 98.46(18) . .
O2 Ni3 Cl2 86.30(17) . .
O14 Ni3 Cl2 96.74(18) . .
O3 Ni3 Cl2 80.63(16) . .
O21 Ni3 Cl2 94.61(18) . .
S3 Ni3 Cl2 159.62(10) . .
O4 Ni4 O3 94.1(2) . .
O4 Ni4 O18 90.2(2) . .
O3 Ni4 O18 174.2(2) . .
O4 Ni4 N8 173.1(4) . 2_665
O3 Ni4 N8 91.0(3) . 2_665
O18 Ni4 N8 85.0(3) . 2_665
O4 Ni4 S4 82.57(17) . .
O3 Ni4 S4 84.13(17) . .
O18 Ni4 S4 100.24(18) . .
N8 Ni4 S4 93.3(2) 2_665 .
O4 Ni4 Cl2 81.87(17) . .
O3 Ni4 Cl2 78.54(16) . .
O18 Ni4 Cl2 98.35(17) . .
N8 Ni4 Cl2 103.8(3) 2_665 .
S4 Ni4 Cl2 155.72(10) . .
O8 Ni5 O5 93.53(19) . .
O8 Ni5 N12 170.8(3) . 14_456
O5 Ni5 N12 91.0(3) . 14_456
O8 Ni5 O11 91.7(2) . 14_456
O5 Ni5 O11 168.0(2) . 14_456
N12 Ni5 O11 85.4(3) 14_456 14_456
O8 Ni5 S5 82.07(16) . .
O5 Ni5 S5 85.17(17) . .
N12 Ni5 S5 90.4(3) 14_456 .
O11 Ni5 S5 106.22(18) 14_456 .
O8 Ni5 Cl1 82.80(16) . .
O5 Ni5 Cl1 76.39(17) . .
N12 Ni5 Cl1 106.1(2) 14_456 .
O11 Ni5 Cl1 93.63(18) 14_456 .
S5 Ni5 Cl1 155.29(8) . .
O6 Ni6 O5 93.2(2) . .
O6 Ni6 N4 173.1(3) . .
O5 Ni6 N4 93.4(3) . .
O6 Ni6 O15 89.6(2) . .
O5 Ni6 O15 174.4(2) . .
N4 Ni6 O15 83.9(3) . .
O6 Ni6 S6 82.72(16) . .
O5 Ni6 S6 84.86(17) . .
N4 Ni6 S6 95.9(3) . .
O15 Ni6 S6 100.33(18) . .
O6 Ni6 Cl1 84.05(17) . .
O5 Ni6 Cl1 79.19(17) . .
N4 Ni6 Cl1 99.1(3) . .
O15 Ni6 Cl1 96.28(18) . .
S6 Ni6 Cl1 158.63(9) . .
O7 Ni7 O6 90.2(2) . .
O7 Ni7 O16 177.5(2) . .
O6 Ni7 O16 91.9(2) . .
O7 Ni7 O19 90.2(2) . 3_565
O6 Ni7 O19 173.8(2) . 3_565
O16 Ni7 O19 87.6(2) . 3_565
O7 Ni7 S7 82.28(17) . .
O6 Ni7 S7 82.75(16) . .
O16 Ni7 S7 99.38(18) . .
O19 Ni7 S7 103.43(16) 3_565 .
O7 Ni7 Cl1 86.20(17) . .
O6 Ni7 Cl1 81.32(16) . .
O16 Ni7 Cl1 92.72(19) . .
O19 Ni7 Cl1 92.53(16) 3_565 .
S7 Ni7 Cl1 160.26(9) . .
O7 Ni8 O12 176.9(2) . 14_456
O7 Ni8 O8 90.3(2) . .
O12 Ni8 O8 91.6(2) 14_456 .
O7 Ni8 O20 89.9(2) . 3_565
O12 Ni8 O20 87.9(2) 14_456 3_565
O8 Ni8 O20 171.9(2) . 3_565
O7 Ni8 S8 81.63(17) . .
O12 Ni8 S8 101.08(18) 14_456 .
O8 Ni8 S8 82.55(17) . .
O20 Ni8 S8 105.50(18) 3_565 .
O7 Ni8 Cl1 85.86(18) . .
O12 Ni8 Cl1 91.92(19) 14_456 .
O8 Ni8 Cl1 82.53(17) . .
O20 Ni8 Cl1 89.41(18) 3_565 .
S8 Ni8 Cl1 160.43(9) . .
Ni6 Cl1 Ni5 82.23(8) . .
Ni6 Cl1 Ni7 74.35(7) . .
Ni5 Cl1 Ni7 118.97(9) . .
Ni6 Cl1 Ni8 119.72(10) . .
Ni5 Cl1 Ni8 73.36(7) . .
Ni7 Cl1 Ni8 71.48(7) . .
Ni3 Cl2 Ni4 82.51(8) . .
Ni3 Cl2 Ni1 118.31(10) . .
Ni4 Cl2 Ni1 74.28(8) . .
C2 S1 C24 103.3(4) . .
C2 S1 Ni1 95.7(4) . .
C24 S1 Ni1 92.6(4) . .
C6 S2 C8 106.0(4) . .
C6 S2 Ni2 93.6(4) . .
C8 S2 Ni2 91.6(4) . .
C12 S3 C14 100.7(5) . .
C12 S3 Ni3 94.1(4) . .
C14 S3 Ni3 93.6(3) . .
C18 S4 C20 101.6(4) . .
C18 S4 Ni4 93.9(4) . .
C20 S4 Ni4 94.0(4) . .
C48 S5 C26 103.7(4) . .
C48 S5 Ni5 94.7(4) . .
C26 S5 Ni5 94.4(4) . .
C30 S6 C32 102.8(4) . .
C30 S6 Ni6 93.3(3) . .
C32 S6 Ni6 94.0(3) . .
C38 S7 C36 102.7(4) . .
C38 S7 Ni7 94.4(4) . .
C36 S7 Ni7 93.2(3) . .
C42 S8 C44 101.0(4) . .
C42 S8 Ni8 94.2(4) . .
C44 S8 Ni8 94.0(4) . .
C89 N1 N2 105.9(9) . .
C89 N1 C85 133.2(10) . .
N2 N1 C85 120.4(10) . .
N3 N2 N1 107.3(9) . .
N2 N3 N4 108.0(9) . .
C89 N4 N3 104.3(8) . .
C89 N4 Ni6 127.2(8) . .
N3 N4 Ni6 128.5(8) . .
C98 N5 N6 106.7(9) . .
C98 N5 C94 128.2(12) . .
N6 N5 C94 125.1(11) . .
N7 N6 N5 106.7(9) . .
N6 N7 N8 109.4(9) . .
C98 N8 N7 106.4(9) . .
C98 N8 Ni4 127.2(10) . 3_565
N7 N8 Ni4 126.2(9) . 3_565
C107 N9 N10 105.6(8) . .
C107 N9 C99 134.1(10) . .
N10 N9 C99 119.6(10) . .
N11 N10 N9 108.0(8) . .
N10 N11 N12 108.4(8) . .
C107 N12 N11 104.2(8) . .
C107 N12 Ni5 136.3(9) . 15_556
N11 N12 Ni5 118.4(8) . 15_556
C1 O1 Ni1 122.6(6) . .
C1 O1 Ni2 125.2(6) . .
Ni1 O1 Ni2 111.2(3) . .
C7 O2 Ni3 119.6(6) . .
C7 O2 Ni2 120.0(6) . .
Ni3 O2 Ni2 106.4(2) . .
C13 O3 Ni3 120.2(6) . .
C13 O3 Ni4 118.3(6) . .
Ni3 O3 Ni4 117.9(3) . .
C19 O4 Ni1 119.8(6) . .
C19 O4 Ni4 119.4(6) . .
Ni1 O4 Ni4 110.0(3) . .
C25 O5 Ni5 119.0(5) . .
C25 O5 Ni6 119.9(5) . .
Ni5 O5 Ni6 120.7(3) . .
C31 O6 Ni7 121.5(5) . .
C31 O6 Ni6 121.1(5) . .
Ni7 O6 Ni6 108.7(3) . .
C37 O7 Ni7 125.0(6) . .
C37 O7 Ni8 123.6(6) . .
Ni7 O7 Ni8 109.1(3) . .
C43 O8 Ni8 122.5(6) . .
C43 O8 Ni5 120.6(5) . .
Ni8 O8 Ni5 109.6(3) . .
C87 O9 Ni1 127.6(5) . .
C87 O10 Ni2 131.8(6) . .
C88 O11 Ni5 127.9(6) . 15_556
C88 O12 Ni8 133.5(6) . 15_556
C96 O13 Ni2 127.3(6) . .
C96 O14 Ni3 130.0(6) . .
C97 O15 Ni6 126.7(6) . .
C97 O16 Ni7 132.5(6) . .
C105 O17 Ni1 136.3(6) . .
C105 O18 Ni4 126.0(6) . .
C106 O19 Ni7 126.2(6) . 2_665
C106 O20 Ni8 132.5(6) . 2_665
O1 C1 C2 124.8(9) . .
O1 C1 C6 119.7(10) . .
C2 C1 C6 115.4(9) . .
C3 C2 C1 122.3(9) . .
C3 C2 S1 123.0(9) . .
C1 C2 S1 114.4(7) . .
C4 C3 C2 123.6(12) . .
C4 C3 H3A 118.2 . .
C2 C3 H3A 118.2 . .
C3 C4 C5 117.0(11) . .
C3 C4 C49 123.4(16) . .
C5 C4 C49 119.5(15) . .
C6 C5 C4 121.7(11) . .
C6 C5 H5A 119.1 . .
C4 C5 H5A 119.1 . .
C5 C6 C1 119.8(10) . .
C5 C6 S2 121.6(9) . .
C1 C6 S2 118.3(9) . .
O2 C7 C8 122.5(9) . .
O2 C7 C12 121.2(10) . .
C8 C7 C12 116.4(9) . .
C7 C8 C9 123.9(9) . .
C7 C8 S2 118.4(8) . .
C9 C8 S2 117.6(9) . .
C10 C9 C8 117.3(10) . .
C10 C9 H9A 121.4 . .
C8 C9 H9A 121.4 . .
C11 C10 C9 119.4(10) . .
C11 C10 C50 120.5(12) . .
C9 C10 C50 120.1(13) . .
C12 C11 C10 121.7(10) . .
C12 C11 H11A 119.1 . .
C10 C11 H11A 119.1 . .
C11 C12 C7 121.2(10) . .
C11 C12 S3 120.9(9) . .
C7 C12 S3 117.9(8) . .
O3 C13 C18 123.5(9) . .
O3 C13 C14 121.0(10) . .
C18 C13 C14 115.6(8) . .
C15 C14 C13 121.7(9) . .
C15 C14 S3 119.3(9) . .
C13 C14 S3 118.9(8) . .
C14 C15 C16 121.0(10) . .
C14 C15 H15A 119.5 . .
C16 C15 H15A 119.5 . .
C15 C16 C17 117.5(10) . .
C15 C16 C51 120.6(13) . .
C17 C16 C51 121.8(13) . .
C18 C17 C16 122.7(10) . .
C18 C17 H17A 118.6 . .
C16 C17 H17A 118.6 . .
C17 C18 C13 121.4(9) . .
C17 C18 S4 119.5(9) . .
C13 C18 S4 119.1(7) . .
O4 C19 C24 123.1(10) . .
O4 C19 C20 121.6(11) . .
C24 C19 C20 115.3(10) . .
C21 C20 C19 120.8(10) . .
C21 C20 S4 121.6(10) . .
C19 C20 S4 117.5(9) . .
C22 C21 C20 123.9(11) . .
C22 C21 H21A 118.1 . .
C20 C21 H21A 118.1 . .
C21 C22 C23 116.8(11) . .
C21 C22 C52 124.7(14) . .
C23 C22 C52 118.3(13) . .
C22 C23 C24 121.1(10) . .
C22 C23 H23A 119.4 . .
C24 C23 H23A 119.4 . .
C19 C24 C23 122.0(10) . .
C19 C24 S1 118.5(8) . .
C23 C24 S1 119.5(10) . .
O5 C25 C30 123.1(9) . .
O5 C25 C26 124.4(8) . .
C30 C25 C26 112.4(9) . .
C27 C26 C25 123.4(9) . .
C27 C26 S5 119.5(8) . .
C25 C26 S5 117.0(8) . .
C28 C27 C26 120.3(10) . .
C28 C27 H27A 119.9 . .
C26 C27 H27A 119.9 . .
C29 C28 C27 118.6(9) . .
C29 C28 C53 120.0(12) . .
C27 C28 C53 121.3(11) . .
C28 C29 C30 123.0(9) . .
C28 C29 H29A 118.5 . .
C30 C29 H29A 118.5 . .
C29 C30 C25 122.2(9) . .
C29 C30 S6 119.2(8) . .
C25 C30 S6 118.5(7) . .
O6 C31 C36 122.4(9) . .
O6 C31 C32 121.1(9) . .
C36 C31 C32 116.5(8) . .
C33 C32 C31 122.2(9) . .
C33 C32 S6 120.0(8) . .
C31 C32 S6 117.8(7) . .
C34 C33 C32 120.5(9) . .
C34 C33 H33A 119.8 . .
C32 C33 H33A 119.8 . .
C33 C34 C35 119.3(9) . .
C33 C34 C54 122.0(12) . .
C35 C34 C54 118.6(12) . .
C34 C35 C36 121.0(9) . .
C34 C35 H35A 119.5 . .
C36 C35 H35A 119.5 . .
C31 C36 C35 120.4(9) . .
C31 C36 S7 118.1(8) . .
C35 C36 S7 121.4(9) . .
O7 C37 C42 122.1(9) . .
O7 C37 C38 119.4(9) . .
C42 C37 C38 118.4(9) . .
C39 C38 C37 118.5(9) . .
C39 C38 S7 123.1(9) . .
C37 C38 S7 118.0(8) . .
C40 C39 C38 120.9(11) . .
C40 C39 H39A 119.5 . .
C38 C39 H39A 119.5 . .
C41 C40 C39 118.7(12) . .
C41 C40 C55 126.1(14) . .
C39 C40 C55 115.1(14) . .
C40 C41 C42 124.0(11) . .
C40 C41 H41A 118.0 . .
C42 C41 H41A 118.0 . .
C41 C42 C37 118.9(10) . .
C41 C42 S8 122.9(9) . .
C37 C42 S8 117.9(8) . .
O8 C43 C48 121.1(9) . .
O8 C43 C44 122.4(9) . .
C48 C43 C44 116.5(9) . .
C45 C44 C43 124.2(9) . .
C45 C44 S8 118.7(9) . .
C43 C44 S8 117.0(8) . .
C46 C45 C44 118.4(11) . .
C46 C45 H45A 120.8 . .
C44 C45 H45A 120.8 . .
C45 C46 C47 120.2(11) . .
C45 C46 C56 119.6(14) . .
C47 C46 C56 120.0(13) . .
C48 C47 C46 119.8(10) . .
C48 C47 H47A 120.1 . .
C46 C47 H47A 120.1 . .
C47 C48 C43 120.7(9) . .
C47 C48 S5 120.7(8) . .
C43 C48 S5 118.2(8) . .
C86 C81 C82 120.4(8) . .
C86 C81 C87 119.8(9) . .
C82 C81 C87 119.7(9) . .
C83 C82 C81 118.8(8) . .
C83 C82 H82A 120.6 . .
C81 C82 H82A 120.6 . .
C82 C83 C84 121.1(8) . .
C82 C83 C88 121.8(9) . .
C84 C83 C88 117.0(9) . .
C85 C84 C83 117.6(8) . .
C85 C84 H84A 121.2 . .
C83 C84 H84A 121.2 . .
C84 C85 C86 123.6(9) . .
C84 C85 N1 119.3(10) . .
C86 C85 N1 117.0(9) . .
C85 C86 C81 118.4(8) . .
C85 C86 H86A 120.8 . .
C81 C86 H86A 120.8 . .
O9 C87 O10 127.5(8) . .
O9 C87 C81 122.1(8) . .
O10 C87 C81 110.3(9) . .
O12 C88 O11 126.4(9) . .
O12 C88 C83 114.8(9) . .
O11 C88 C83 118.8(9) . .
N4 C89 N1 114.2(9) . .
N4 C89 H89A 122.9 . .
N1 C89 H89A 122.9 . .
C91 C90 C95 116.0(8) . .
C91 C90 C96 119.3(10) . .
C95 C90 C96 124.7(11) . .
C92 C91 C90 122.0(9) . .
C92 C91 H91A 119.0 . .
C90 C91 H91A 119.0 . .
C91 C92 C93 117.5(9) . .
C91 C92 C97 124.1(10) . .
C93 C92 C97 118.4(10) . .
C94 C93 C92 123.0(9) . .
C94 C93 H93A 118.5 . .
C92 C93 H93A 118.5 . .
C93 C94 C95 121.6(10) . .
C93 C94 N5 123.3(10) . .
C95 C94 N5 115.1(11) . .
C94 C95 C90 120.0(10) . .
C94 C95 H95A 120.0 . .
C90 C95 H95A 120.0 . .
O13 C96 O14 128.8(9) . .
O13 C96 C90 119.1(10) . .
O14 C96 C90 112.1(10) . .
O16 C97 O15 127.8(9) . .
O16 C97 C92 114.5(9) . .
O15 C97 C92 117.7(10) . .
N5 C98 N8 110.7(9) . .
N5 C98 H98A 124.6 . .
N8 C98 H98A 124.6 . .
C100 C99 C104 123.1(8) . .
C100 C99 N9 115.7(9) . .
C104 C99 N9 121.2(9) . .
C99 C100 C101 119.0(8) . .
C99 C100 H10A 120.5 . .
C101 C100 H10A 120.5 . .
C100 C101 C102 119.1(7) . .
C100 C101 C105 119.0(9) . .
C102 C101 C105 122.0(9) . .
C103 C102 C101 119.5(8) . .
C103 C102 H10B 120.3 . .
C101 C102 H10B 120.3 . .
C104 C103 C102 120.6(8) . .
C104 C103 C106 116.6(9) . .
C102 C103 C106 122.8(9) . .
C103 C104 C99 118.7(8) . .
C103 C104 H10D 120.6 . .
C99 C104 H10D 120.6 . .
O17 C105 O18 126.3(8) . .
O17 C105 C101 114.0(9) . .
O18 C105 C101 119.6(9) . .
O20 C106 O19 127.6(9) . .
O20 C106 C103 118.3(8) . .
O19 C106 C103 114.1(9) . .
N12 C107 N9 113.5(9) . .
N12 C107 H10E 123.3 . .
N9 C107 H10E 123.3 . .
C59 C49 C57 134(2) . .
C59' C49 C57' 146(3) . .
C59' C49 C58' 107(3) . .
C57' C49 C58' 93(3) . .
C59 C49 C4 106.3(16) . .
C59' C49 C4 106(2) . .
C57 C49 C4 107.2(15) . .
C57' C49 C4 92(2) . .
C58' C49 C4 108(2) . .
C59 C49 C58 93.6(18) . .
C57 C49 C58 101.9(17) . .
C4 C49 C58 112.4(16) . .
C49 C57 H57A 109.5 . .
C49 C57 H57B 109.5 . .
H57A C57 H57B 109.5 . .
C49 C57 H57C 109.5 . .
H57A C57 H57C 109.5 . .
H57B C57 H57C 109.5 . .
C49 C58 H58A 109.5 . .
C49 C58 H58B 109.5 . .
H58A C58 H58B 109.5 . .
C49 C58 H58C 109.5 . .
H58A C58 H58C 109.5 . .
H58B C58 H58C 109.5 . .
C49 C59 H59A 109.5 . .
C49 C59 H59B 109.5 . .
H59A C59 H59B 109.5 . .
C49 C59 H59C 109.5 . .
H59A C59 H59C 109.5 . .
H59B C59 H59C 109.5 . .
C49 C57' H57D 109.5 . .
C49 C57' H57E 109.5 . .
H57D C57' H57E 109.5 . .
C49 C57' H57F 109.5 . .
H57D C57' H57F 109.5 . .
H57E C57' H57F 109.5 . .
C49 C58' H58D 109.5 . .
C49 C58' H58E 109.5 . .
H58D C58' H58E 109.5 . .
C49 C58' H58F 109.5 . .
H58D C58' H58F 109.5 . .
H58E C58' H58F 109.5 . .
C49 C59' H59D 109.5 . .
C49 C59' H59E 109.5 . .
H59D C59' H59E 109.5 . .
C49 C59' H59F 109.5 . .
H59D C59' H59F 109.5 . .
H59E C59' H59F 109.5 . .
C60' C50 C61' 116(2) . .
C60 C50 C62 115.7(15) . .
C60' C50 C62' 115.6(19) . .
C61' C50 C62' 100.0(18) . .
C60 C50 C61 107.0(15) . .
C62 C50 C61 107.7(14) . .
C60' C50 C10 108.7(16) . .
C60 C50 C10 108.7(13) . .
C61' C50 C10 105.4(15) . .
C62 C50 C10 107.4(13) . .
C62' C50 C10 111.1(15) . .
C61 C50 C10 110.2(13) . .
C50 C60 H60A 109.5 . .
C50 C60 H60B 109.5 . .
H60A C60 H60B 109.5 . .
C50 C60 H60C 109.5 . .
H60A C60 H60C 109.5 . .
H60B C60 H60C 109.5 . .
C50 C61 H61A 109.5 . .
C50 C61 H61B 109.5 . .
H61A C61 H61B 109.5 . .
C50 C61 H61C 109.5 . .
H61A C61 H61C 109.5 . .
H61B C61 H61C 109.5 . .
C50 C62 H62A 109.5 . .
C50 C62 H62B 109.5 . .
H62A C62 H62B 109.5 . .
C50 C62 H62C 109.5 . .
H62A C62 H62C 109.5 . .
H62B C62 H62C 109.5 . .
C50 C60' H60D 109.5 . .
C50 C60' H60E 109.5 . .
H60D C60' H60E 109.5 . .
C50 C60' H60F 109.5 . .
H60D C60' H60F 109.5 . .
H60E C60' H60F 109.5 . .
C50 C61' H61D 109.5 . .
C50 C61' H61E 109.5 . .
H61D C61' H61E 109.5 . .
C50 C61' H61F 109.5 . .
H61D C61' H61F 109.5 . .
H61E C61' H61F 109.5 . .
C50 C62' H62D 109.5 . .
C50 C62' H62E 109.5 . .
H62D C62' H62E 109.5 . .
C50 C62' H62F 109.5 . .
H62D C62' H62F 109.5 . .
H62E C62' H62F 109.5 . .
C64' C51 C63' 119.4(19) . .
C64' C51 C65' 109.0(19) . .
C63' C51 C65' 90.8(17) . .
C63 C51 C64 115.3(17) . .
C64' C51 C16 115.6(16) . .
C63 C51 C16 113.7(16) . .
C63' C51 C16 106.2(15) . .
C65' C51 C16 113.5(15) . .
C64 C51 C16 103.4(13) . .
C63 C51 C65 107.6(17) . .
C64 C51 C65 108.0(17) . .
C16 C51 C65 108.8(13) . .
C51 C63 H63A 109.5 . .
C51 C63 H63B 109.5 . .
H63A C63 H63B 109.5 . .
C51 C63 H63C 109.5 . .
H63A C63 H63C 109.5 . .
H63B C63 H63C 109.5 . .
C51 C64 H64A 109.5 . .
C51 C64 H64B 109.5 . .
H64A C64 H64B 109.5 . .
C51 C64 H64C 109.5 . .
H64A C64 H64C 109.5 . .
H64B C64 H64C 109.5 . .
C51 C65 H65A 109.5 . .
C51 C65 H65B 109.5 . .
H65A C65 H65B 109.5 . .
C51 C65 H65C 109.5 . .
H65A C65 H65C 109.5 . .
H65B C65 H65C 109.5 . .
C51 C63' H63D 109.5 . .
C51 C63' H63E 109.5 . .
H63D C63' H63E 109.5 . .
C51 C63' H63F 109.5 . .
H63D C63' H63F 109.5 . .
H63E C63' H63F 109.5 . .
C51 C64' H64D 109.5 . .
C51 C64' H64E 109.5 . .
H64D C64' H64E 109.5 . .
C51 C64' H64F 109.5 . .
H64D C64' H64F 109.5 . .
H64E C64' H64F 109.5 . .
C51 C65' H65D 109.5 . .
C51 C65' H65E 109.5 . .
H65D C65' H65E 109.5 . .
C51 C65' H65F 109.5 . .
H65D C65' H65F 109.5 . .
H65E C65' H65F 109.5 . .
C67 C52 C66 120(2) . .
C67' C52 C68' 105(2) . .
C67' C52 C66' 119(2) . .
C68' C52 C66' 114(2) . .
C67 C52 C68 111.9(18) . .
C66 C52 C68 110.1(18) . .
C67' C52 C22 108.1(18) . .
C67 C52 C22 100.3(16) . .
C66 C52 C22 112.8(16) . .
C68' C52 C22 109.8(17) . .
C66' C52 C22 100.6(16) . .
C68 C52 C22 98.9(14) . .
C52 C66 H66A 109.5 . .
C52 C66 H66B 109.5 . .
H66A C66 H66B 109.5 . .
C52 C66 H66C 109.5 . .
H66A C66 H66C 109.5 . .
H66B C66 H66C 109.5 . .
C52 C67 H67A 109.5 . .
C52 C67 H67B 109.5 . .
H67A C67 H67B 109.5 . .
C52 C67 H67C 109.5 . .
H67A C67 H67C 109.5 . .
H67B C67 H67C 109.5 . .
C52 C68 H68A 109.5 . .
C52 C68 H68B 109.5 . .
H68A C68 H68B 109.5 . .
C52 C68 H68C 109.5 . .
H68A C68 H68C 109.5 . .
H68B C68 H68C 109.5 . .
C52 C66' H66D 109.5 . .
C52 C66' H66E 109.5 . .
H66D C66' H66E 109.5 . .
C52 C66' H66F 109.5 . .
H66D C66' H66F 109.5 . .
H66E C66' H66F 109.5 . .
C52 C67' H67D 109.5 . .
C52 C67' H67E 109.5 . .
H67D C67' H67E 109.5 . .
C52 C67' H67F 109.5 . .
H67D C67' H67F 109.5 . .
H67E C67' H67F 109.5 . .
C52 C68' H68D 109.5 . .
C52 C68' H68E 109.5 . .
H68D C68' H68E 109.5 . .
C52 C68' H68F 109.5 . .
H68D C68' H68F 109.5 . .
H68E C68' H68F 109.5 . .
C69' C53 C71' 102.1(18) . .
C69' C53 C28 113.6(16) . .
C70 C53 C28 110.1(14) . .
C71' C53 C28 114.1(15) . .
C70 C53 C69 115.9(15) . .
C28 C53 C69 112.6(13) . .
C70 C53 C71 110.4(14) . .
C28 C53 C71 103.0(12) . .
C69 C53 C71 103.8(15) . .
C69' C53 C70' 116.9(18) . .
C71' C53 C70' 108.0(18) . .
C28 C53 C70' 102.4(13) . .
C53 C69 H69A 109.5 . .
C53 C69 H69B 109.5 . .
H69A C69 H69B 109.5 . .
C53 C69 H69C 109.5 . .
H69A C69 H69C 109.5 . .
H69B C69 H69C 109.5 . .
C53 C70 H70A 109.5 . .
C53 C70 H70B 109.5 . .
H70A C70 H70B 109.5 . .
C53 C70 H70C 109.5 . .
H70A C70 H70C 109.5 . .
H70B C70 H70C 109.5 . .
C53 C71 H71A 109.5 . .
C53 C71 H71B 109.5 . .
H71A C71 H71B 109.5 . .
C53 C71 H71C 109.5 . .
H71A C71 H71C 109.5 . .
H71B C71 H71C 109.5 . .
C53 C69' H69D 109.5 . .
C53 C69' H69E 109.5 . .
H69D C69' H69E 109.5 . .
C53 C69' H69F 109.5 . .
H69D C69' H69F 109.5 . .
H69E C69' H69F 109.5 . .
C53 C70' H70D 109.5 . .
C53 C70' H70E 109.5 . .
H70D C70' H70E 109.5 . .
C53 C70' H70F 109.5 . .
H70D C70' H70F 109.5 . .
H70E C70' H70F 109.5 . .
C53 C71' H71D 109.5 . .
C53 C71' H71E 109.5 . .
H71D C71' H71E 109.5 . .
C53 C71' H71F 109.5 . .
H71D C71' H71F 109.5 . .
H71E C71' H71F 109.5 . .
C74' C54 C72' 113(2) . .
C72 C54 C74 102.7(14) . .
C74' C54 C34 114.7(16) . .
C72' C54 C34 112.8(15) . .
C72 C54 C34 115.9(14) . .
C74 C54 C34 104.8(13) . .
C74' C54 C73' 107.4(19) . .
C72' C54 C73' 103.9(18) . .
C34 C54 C73' 103.8(14) . .
C72 C54 C73 112.2(15) . .
C74 C54 C73 117.5(15) . .
C34 C54 C73 104.1(11) . .
C54 C72 H72A 109.5 . .
C54 C72 H72B 109.5 . .
H72A C72 H72B 109.5 . .
C54 C72 H72C 109.5 . .
H72A C72 H72C 109.5 . .
H72B C72 H72C 109.5 . .
C54 C73 H73A 109.5 . .
C54 C73 H73B 109.5 . .
H73A C73 H73B 109.5 . .
C54 C73 H73C 109.5 . .
H73A C73 H73C 109.5 . .
H73B C73 H73C 109.5 . .
C54 C74 H74A 109.5 . .
C54 C74 H74B 109.5 . .
H74A C74 H74B 109.5 . .
C54 C74 H74C 109.5 . .
H74A C74 H74C 109.5 . .
H74B C74 H74C 109.5 . .
C54 C72' H72D 109.5 . .
C54 C72' H72E 109.5 . .
H72D C72' H72E 109.5 . .
C54 C72' H72F 109.5 . .
H72D C72' H72F 109.5 . .
H72E C72' H72F 109.5 . .
C54 C73' H73D 109.5 . .
C54 C73' H73E 109.5 . .
H73D C73' H73E 109.5 . .
C54 C73' H73F 109.5 . .
H73D C73' H73F 109.5 . .
H73E C73' H73F 109.5 . .
C54 C74' H74D 109.5 . .
C54 C74' H74E 109.5 . .
H74D C74' H74E 109.5 . .
C54 C74' H74F 109.5 . .
H74D C74' H74F 109.5 . .
H74E C74' H74F 109.5 . .
C76' C55 C77' 122(3) . .
C76 C55 C77 111(2) . .
C76' C55 C75' 115(3) . .
C77' C55 C75' 104(2) . .
C76 C55 C75 140(2) . .
C77 C55 C75 102(2) . .
C76' C55 C40 107(2) . .
C76 C55 C40 98.5(17) . .
C77' C55 C40 98.7(19) . .
C77 C55 C40 114.2(18) . .
C75' C55 C40 107.7(19) . .
C75 C55 C40 88.6(16) . .
C55 C75 H75A 109.5 . .
C55 C75 H75B 109.5 . .
H75A C75 H75B 109.5 . .
C55 C75 H75C 109.5 . .
H75A C75 H75C 109.5 . .
H75B C75 H75C 109.5 . .
C55 C76 H76A 109.5 . .
C55 C76 H76B 109.5 . .
H76A C76 H76B 109.5 . .
C55 C76 H76C 109.5 . .
H76A C76 H76C 109.5 . .
H76B C76 H76C 109.5 . .
C55 C77 H77A 109.5 . .
C55 C77 H77B 109.5 . .
H77A C77 H77B 109.5 . .
C55 C77 H77C 109.5 . .
H77A C77 H77C 109.5 . .
H77B C77 H77C 109.5 . .
C55 C75' H75D 109.5 . .
C55 C75' H75E 109.5 . .
H75D C75' H75E 109.5 . .
C55 C75' H75F 109.5 . .
H75D C75' H75F 109.5 . .
H75E C75' H75F 109.5 . .
C55 C76' H76D 109.5 . .
C55 C76' H76E 109.5 . .
H76D C76' H76E 109.5 . .
C55 C76' H76F 109.5 . .
H76D C76' H76F 109.5 . .
H76E C76' H76F 109.5 . .
C55 C77' H77D 109.5 . .
C55 C77' H77E 109.5 . .
H77D C77' H77E 109.5 . .
C55 C77' H77F 109.5 . .
H77D C77' H77F 109.5 . .
H77E C77' H77F 109.5 . .
C80 C56 C79 111.1(19) . .
C80' C56 C79' 123.5(19) . .
C80' C56 C78' 105.4(18) . .
C79' C56 C78' 105.2(19) . .
C80 C56 C78 122.0(19) . .
C79 C56 C78 105.1(18) . .
C80 C56 C46 100.3(15) . .
C79 C56 C46 113.0(16) . .
C80' C56 C46 110.3(17) . .
C79' C56 C46 108.0(15) . .
C78' C56 C46 102.1(15) . .
C78 C56 C46 105.4(15) . .
C56 C78 H78A 109.5 . .
C56 C78 H78B 109.5 . .
H78A C78 H78B 109.5 . .
C56 C78 H78C 109.5 . .
H78A C78 H78C 109.5 . .
H78B C78 H78C 109.5 . .
C56 C79 H79A 109.5 . .
C56 C79 H79B 109.5 . .
H79A C79 H79B 109.5 . .
C56 C79 H79C 109.5 . .
H79A C79 H79C 109.5 . .
H79B C79 H79C 109.5 . .
C56 C80 H80A 109.5 . .
C56 C80 H80B 109.5 . .
H80A C80 H80B 109.5 . .
C56 C80 H80C 109.5 . .
H80A C80 H80C 109.5 . .
H80B C80 H80C 109.5 . .
C56 C78' H78D 109.5 . .
C56 C78' H78E 109.5 . .
H78D C78' H78E 109.5 . .
C56 C78' H78F 109.5 . .
H78D C78' H78F 109.5 . .
H78E C78' H78F 109.5 . .
C56 C79' H79D 109.5 . .
C56 C79' H79E 109.5 . .
H79D C79' H79E 109.5 . .
C56 C79' H79F 109.5 . .
H79D C79' H79F 109.5 . .
H79E C79' H79F 109.5 . .
C56 C80' H80D 109.5 . .
C56 C80' H80E 109.5 . .
H80D C80' H80E 109.5 . .
C56 C80' H80F 109.5 . .
H80D C80' H80F 109.5 . .
H80E C80' H80F 109.5 . .

loop_
_geom_bond_atom_site_label_1
_geom_bond_atom_site_label_2
_geom_bond_distance
_geom_bond_site_symmetry_2
Ni1 O1 1.930(5) .
Ni1 O17 1.949(6) .
Ni1 O4 1.971(5) .
Ni1 O9 2.012(5) .
Ni1 S1 2.464(2) .
Ni1 Cl2 2.731(3) .
Ni2 O1 1.959(5) .
Ni2 O13 1.975(6) .
Ni2 O2 1.985(5) .
Ni2 O10 1.999(5) .
Ni2 S2 2.469(2) .
Ni3 O2 1.984(5) .
Ni3 O14 2.006(6) .
Ni3 O3 2.018(5) .
Ni3 O21 2.089(6) .
Ni3 S3 2.440(2) .
Ni3 Cl2 2.583(3) .
Ni4 O4 2.006(5) .
Ni4 O3 2.022(5) .
Ni4 O18 2.044(5) .
Ni4 N8 2.089(8) 2_665
Ni4 S4 2.427(3) .
Ni4 Cl2 2.665(3) .
Ni5 O8 1.992(5) .
Ni5 O5 2.001(5) .
Ni5 N12 2.037(8) 14_456
Ni5 O11 2.054(6) 14_456
Ni5 S5 2.431(3) .
Ni5 Cl1 2.713(3) .
Ni6 O6 1.990(5) .
Ni6 O5 2.013(5) .
Ni6 N4 2.076(7) .
Ni6 O15 2.081(6) .
Ni6 S6 2.448(2) .
Ni6 Cl1 2.591(3) .
Ni7 O7 1.952(5) .
Ni7 O6 1.959(5) .
Ni7 O16 1.972(6) .
Ni7 O19 2.040(5) 3_565
Ni7 S7 2.483(2) .
Ni7 Cl1 2.716(3) .
Ni8 O7 1.952(5) .
Ni8 O12 1.973(6) 14_456
Ni8 O8 1.985(5) .
Ni8 O20 1.998(5) 3_565
Ni8 S8 2.487(3) .
Ni8 Cl1 2.729(3) .
S1 C2 1.751(9) .
S1 C24 1.769(9) .
S2 C6 1.796(9) .
S2 C8 1.824(9) .
S3 C12 1.736(10) .
S3 C14 1.790(10) .
S4 C18 1.764(9) .
S4 C20 1.769(10) .
S5 C48 1.752(9) .
S5 C26 1.775(9) .
S6 C30 1.792(8) .
S6 C32 1.795(9) .
S7 C38 1.775(9) .
S7 C36 1.787(9) .
S8 C42 1.771(9) .
S8 C44 1.805(9) .
N1 C89 1.284(10) .
N1 N2 1.348(10) .
N1 C85 1.440(10) .
N2 N3 1.311(11) .
N3 N4 1.383(10) .
N4 C89 1.264(10) .
N5 C98 1.295(10) .
N5 N6 1.355(10) .
N5 C94 1.409(11) .
N6 N7 1.307(10) .
N7 N8 1.324(9) .
N8 C98 1.303(10) .
N8 Ni4 2.089(8) 3_565
N9 C107 1.326(10) .
N9 N10 1.365(10) .
N9 C99 1.390(10) .
N10 N11 1.305(9) .
N11 N12 1.415(9) .
N12 C107 1.275(9) .
N12 Ni5 2.037(8) 15_556
O1 C1 1.278(10) .
O2 C7 1.283(9) .
O3 C13 1.304(9) .
O4 C19 1.280(10) .
O5 C25 1.281(10) .
O6 C31 1.311(9) .
O7 C37 1.305(9) .
O8 C43 1.295(9) .
O9 C87 1.226(9) .
O10 C87 1.291(9) .
O11 C88 1.271(10) .
O11 Ni5 2.054(6) 15_556
O12 C88 1.267(10) .
O12 Ni8 1.973(6) 15_556
O13 C96 1.221(11) .
O14 C96 1.297(10) .
O15 C97 1.257(10) .
O16 C97 1.236(10) .
O17 C105 1.248(9) .
O18 C105 1.272(9) .
O19 C106 1.296(9) .
O19 Ni7 2.040(5) 2_665
O20 C106 1.224(9) .
O20 Ni8 1.998(5) 2_665
C1 C2 1.411(11) .
C1 C6 1.436(11) .
C2 C3 1.348(11) .
C3 C4 1.341(15) .
C3 H3A 0.9300 .
C4 C5 1.415(15) .
C4 C49 1.610(9) .
C5 C6 1.388(12) .
C5 H5A 0.9300 .
C7 C8 1.370(11) .
C7 C12 1.408(11) .
C8 C9 1.433(11) .
C9 C10 1.395(13) .
C9 H9A 0.9300 .
C10 C11 1.384(14) .
C10 C50 1.581(15) .
C11 C12 1.381(12) .
C11 H11A 0.9300 .
C13 C18 1.385(11) .
C13 C14 1.431(11) .
C14 C15 1.354(11) .
C15 C16 1.373(14) .
C15 H15A 0.9300 .
C16 C17 1.379(13) .
C16 C51 1.597(15) .
C17 C18 1.347(11) .
C17 H17A 0.9300 .
C19 C24 1.395(11) .
C19 C20 1.413(11) .
C20 C21 1.402(13) .
C21 C22 1.328(13) .
C21 H21A 0.9300 .
C22 C23 1.402(14) .
C22 C52 1.674(18) .
C23 C24 1.401(12) .
C23 H23A 0.9300 .
C25 C30 1.430(11) .
C25 C26 1.439(11) .
C26 C27 1.397(11) .
C27 C28 1.370(12) .
C27 H27A 0.9300 .
C28 C29 1.351(11) .
C28 C53 1.554(15) .
C29 C30 1.383(10) .
C29 H29A 0.9300 .
C31 C36 1.379(10) .
C31 C32 1.402(10) .
C32 C33 1.377(11) .
C33 C34 1.331(12) .
C33 H33A 0.9300 .
C34 C35 1.387(12) .
C34 C54 1.589(15) .
C35 C36 1.387(11) .
C35 H35A 0.9300 .
C37 C42 1.369(11) .
C37 C38 1.434(11) .
C38 C39 1.390(12) .
C39 C40 1.354(14) .
C39 H39A 0.9300 .
C40 C41 1.334(13) .
C40 C55 1.70(2) .
C41 C42 1.363(12) .
C41 H41A 0.9300 .
C43 C48 1.390(11) .
C43 C44 1.413(11) .
C44 C45 1.366(11) .
C45 C46 1.351(13) .
C45 H45A 0.9300 .
C46 C47 1.438(14) .
C46 C56 1.648(16) .
C47 C48 1.375(11) .
C47 H47A 0.9300 .
C81 C86 1.374(10) .
C81 C82 1.398(10) .
C81 C87 1.508(11) .
C82 C83 1.370(10) .
C82 H82A 0.9300 .
C83 C84 1.391(10) .
C83 C88 1.533(11) .
C84 C85 1.355(10) .
C84 H84A 0.9300 .
C85 C86 1.358(10) .
C86 H86A 0.9300 .
C89 H89A 0.9300 .
C90 C91 1.414(10) .
C90 C95 1.436(11) .
C90 C96 1.540(12) .
C91 C92 1.374(10) .
C91 H91A 0.9300 .
C92 C93 1.377(10) .
C92 C97 1.468(11) .
C93 C94 1.315(11) .
C93 H93A 0.9300 .
C94 C95 1.349(12) .
C95 H95A 0.9300 .
C98 H98A 0.9300 .
C99 C100 1.363(10) .
C99 C104 1.366(10) .
C100 C101 1.376(10) .
C100 H10A 0.9300 .
C101 C102 1.411(10) .
C101 C105 1.504(11) .
C102 C103 1.388(10) .
C102 H10B 0.9300 .
C103 C104 1.359(10) .
C103 C106 1.494(11) .
C104 H10D 0.9300 .
C107 H10E 0.9300 .
C49 C59 1.46(2) .
C49 C59' 1.53(3) .
C49 C57 1.56(2) .
C49 C57' 1.58(3) .
C49 C58' 1.60(4) .
C49 C58 1.63(2) .
C57 H57A 0.9600 .
C57 H57B 0.9600 .
C57 H57C 0.9600 .
C58 H58A 0.9600 .
C58 H58B 0.9600 .
C58 H58C 0.9600 .
C59 H59A 0.9600 .
C59 H59B 0.9600 .
C59 H59C 0.9600 .
C57' H57D 0.9600 .
C57' H57E 0.9600 .
C57' H57F 0.9600 .
C58' H58D 0.9600 .
C58' H58E 0.9600 .
C58' H58F 0.9600 .
C59' H59D 0.9600 .
C59' H59E 0.9600 .
C59' H59F 0.9600 .
C50 C60' 1.50(3) .
C50 C60 1.506(19) .
C50 C61' 1.52(3) .
C50 C62 1.524(19) .
C50 C62' 1.53(2) .
C50 C61 1.56(2) .
C60 H60A 0.9600 .
C60 H60B 0.9600 .
C60 H60C 0.9600 .
C61 H61A 0.9600 .
C61 H61B 0.9600 .
C61 H61C 0.9600 .
C62 H62A 0.9600 .
C62 H62B 0.9600 .
C62 H62C 0.9600 .
C60' H60D 0.9600 .
C60' H60E 0.9600 .
C60' H60F 0.9600 .
C61' H61D 0.9600 .
C61' H61E 0.9600 .
C61' H61F 0.9600 .
C62' H62D 0.9600 .
C62' H62E 0.9600 .
C62' H62F 0.9600 .
C51 C64' 1.41(2) .
C51 C63 1.48(2) .
C51 C63' 1.49(2) .
C51 C65' 1.53(2) .
C51 C64 1.59(2) .
C51 C65 1.66(2) .
C63 H63A 0.9600 .
C63 H63B 0.9600 .
C63 H63C 0.9600 .
C64 H64A 0.9600 .
C64 H64B 0.9600 .
C64 H64C 0.9600 .
C65 H65A 0.9600 .
C65 H65B 0.9600 .
C65 H65C 0.9600 .
C63' H63D 0.9600 .
C63' H63E 0.9600 .
C63' H63F 0.9600 .
C64' H64D 0.9600 .
C64' H64E 0.9600 .
C64' H64F 0.9600 .
C65' H65D 0.9600 .
C65' H65E 0.9600 .
C65' H65F 0.9600 .
C52 C67' 1.41(2) .
C52 C67 1.48(2) .
C52 C66 1.51(2) .
C52 C68' 1.51(3) .
C52 C66' 1.52(3) .
C52 C68 1.63(2) .
C66 H66A 0.9600 .
C66 H66B 0.9600 .
C66 H66C 0.9600 .
C67 H67A 0.9600 .
C67 H67B 0.9600 .
C67 H67C 0.9600 .
C68 H68A 0.9600 .
C68 H68B 0.9600 .
C68 H68C 0.9600 .
C66' H66D 0.9600 .
C66' H66E 0.9600 .
C66' H66F 0.9600 .
C67' H67D 0.9600 .
C67' H67E 0.9600 .
C67' H67F 0.9600 .
C68' H68D 0.9600 .
C68' H68E 0.9600 .
C68' H68F 0.9600 .
C53 C69' 1.43(2) .
C53 C70 1.50(2) .
C53 C71' 1.52(2) .
C53 C69 1.63(2) .
C53 C71 1.64(2) .
C53 C70' 1.69(2) .
C69 H69A 0.9600 .
C69 H69B 0.9600 .
C69 H69C 0.9600 .
C70 H70A 0.9600 .
C70 H70B 0.9600 .
C70 H70C 0.9600 .
C71 H71A 0.9600 .
C71 H71B 0.9600 .
C71 H71C 0.9600 .
C69' H69D 0.9600 .
C69' H69E 0.9600 .
C69' H69F 0.9600 .
C70' H70D 0.9600 .
C70' H70E 0.9600 .
C70' H70F 0.9600 .
C71' H71D 0.9600 .
C71' H71E 0.9600 .
C71' H71F 0.9600 .
C54 C74' 1.40(2) .
C54 C72' 1.50(2) .
C54 C72 1.50(2) .
C54 C74 1.57(2) .
C54 C73' 1.62(2) .
C54 C73 1.63(2) .
C72 H72A 0.9600 .
C72 H72B 0.9600 .
C72 H72C 0.9600 .
C73 H73A 0.9600 .
C73 H73B 0.9600 .
C73 H73C 0.9600 .
C74 H74A 0.9600 .
C74 H74B 0.9600 .
C74 H74C 0.9600 .
C72' H72D 0.9600 .
C72' H72E 0.9600 .
C72' H72F 0.9600 .
C73' H73D 0.9600 .
C73' H73E 0.9600 .
C73' H73F 0.9600 .
C74' H74D 0.9600 .
C74' H74E 0.9600 .
C74' H74F 0.9600 .
C55 C76' 1.42(3) .
C55 C76 1.50(3) .
C55 C77' 1.54(3) .
C55 C77 1.54(3) .
C55 C75' 1.58(3) .
C55 C75 1.59(3) .
C75 H75A 0.9600 .
C75 H75B 0.9600 .
C75 H75C 0.9600 .
C76 H76A 0.9600 .
C76 H76B 0.9600 .
C76 H76C 0.9600 .
C77 H77A 0.9600 .
C77 H77B 0.9600 .
C77 H77C 0.9600 .
C75' H75D 0.9600 .
C75' H75E 0.9600 .
C75' H75F 0.9600 .
C76' H76D 0.9600 .
C76' H76E 0.9600 .
C76' H76F 0.9600 .
C77' H77D 0.9600 .
C77' H77E 0.9600 .
C77' H77F 0.9600 .
C56 C80 1.45(2) .
C56 C79 1.49(2) .
C56 C80' 1.51(2) .
C56 C79' 1.54(2) .
C56 C78' 1.57(2) .
C56 C78 1.60(2) .
C78 H78A 0.9600 .
C78 H78B 0.9600 .
C78 H78C 0.9600 .
C79 H79A 0.9600 .
C79 H79B 0.9600 .
C79 H79C 0.9600 .
C80 H80A 0.9600 .
C80 H80B 0.9600 .
C80 H80C 0.9600 .
C78' H78D 0.9600 .
C78' H78E 0.9600 .
C78' H78F 0.9600 .
C79' H79D 0.9600 .
C79' H79E 0.9600 .
C79' H79F 0.9600 .
C80' H80D 0.9600 .
C80' H80E 0.9600 .
C80' H80F 0.9600 .
